data_4129894
loop_
_publ_author_name
'Miao, Chengxia'
'Wang, Bin'
'Wang, Yong'
'Xia, Chungu'
'Lee, Yong-Min'
'Nam, Wonwoo'
'Sun, Wei'

_publ_section_title
;
 Proton-Promoted and Anion-Enhanced Epoxidation of Olefins by Hydrogen
 Peroxide in the Presence of Nonheme Manganese Catalysts.
;
_journal_issue 3
_journal_name_full 'Journal of the American Chemical Society'
_journal_page_first 936
_journal_page_last 943
_journal_paper_doi 10.1021/jacs.5b11579
_journal_volume 138
_journal_year 2016
_chemical_absolute_configuration unk
_chemical_formula_sum 'C201 H280 F24 Mn4 N16 O27 S8'
_chemical_formula_weight 4284.65
_space_group_IT_number 19
_space_group_name_Hall 'P 2ac 2ab'
_space_group_name_H-M_alt 'P 21 21 21'
_symmetry_cell_setting orthorhombic
_symmetry_space_group_name_H-M 'P 21 21 21'
_atom_sites_solution_hydrogens geom
_atom_sites_solution_primary direct
_atom_sites_solution_secondary difmap
_audit_creation_method SHELXL-97
_cell_angle_alpha 90.00
_cell_angle_beta 90.00
_cell_angle_gamma 90.00
_cell_formula_units_Z 2
_cell_length_a 13.6570(12)
_cell_length_b 18.8676(18)
_cell_length_c 45.656(4)
_cell_measurement_reflns_used 9284
_cell_measurement_temperature 298(2)
_cell_measurement_theta_max 20.039
_cell_measurement_theta_min 2.205
_cell_volume 11764.4(18)
_computing_cell_refinement 'Bruker SMART'
_computing_data_collection 'Bruker SMART'
_computing_data_reduction 'Bruker SAINT'
_computing_structure_refinement 'SHELXL-97 (Sheldrick, 2008)'
_computing_structure_solution 'SHELXS-97 (Sheldrick, 2008)'
_diffrn_ambient_temperature 298(2)
_diffrn_measured_fraction_theta_full 0.990
_diffrn_measured_fraction_theta_max 0.990
_diffrn_measurement_device_type 'CCD area detector'
_diffrn_measurement_method 'phi and omega scans'
_diffrn_radiation_monochromator graphite
_diffrn_radiation_source 'fine-focus sealed tube'
_diffrn_radiation_type MoK\a
_diffrn_radiation_wavelength 0.71073
_diffrn_reflns_av_R_equivalents 0.0641
_diffrn_reflns_av_sigmaI/netI 0.1004
_diffrn_reflns_limit_h_max 12
_diffrn_reflns_limit_h_min -16
_diffrn_reflns_limit_k_max 22
_diffrn_reflns_limit_k_min -22
_diffrn_reflns_limit_l_max 48
_diffrn_reflns_limit_l_min -54
_diffrn_reflns_number 59177
_diffrn_reflns_theta_full 25.00
_diffrn_reflns_theta_max 25.00
_diffrn_reflns_theta_min 1.40
_exptl_absorpt_coefficient_mu 0.361
_exptl_absorpt_correction_T_max 0.8749
_exptl_absorpt_correction_T_min 0.8543
_exptl_absorpt_correction_type multi-scan
_exptl_absorpt_process_details sadabs
_exptl_crystal_colour white
_exptl_crystal_density_diffrn 1.210
_exptl_crystal_density_method 'not measured'
_exptl_crystal_description block
_exptl_crystal_F_000 4516
_exptl_crystal_size_max 0.45
_exptl_crystal_size_mid 0.40
_exptl_crystal_size_min 0.38
_refine_diff_density_max 0.660
_refine_diff_density_min -0.795
_refine_diff_density_rms 0.088
_refine_ls_abs_structure_details 'Flack H D (1983), Acta Cryst. A39, 876-881'
_refine_ls_abs_structure_Flack 0.03(3)
_refine_ls_extinction_method none
_refine_ls_goodness_of_fit_ref 1.007
_refine_ls_hydrogen_treatment mixed
_refine_ls_matrix_type full
_refine_ls_number_parameters 1463
_refine_ls_number_reflns 20546
_refine_ls_number_restraints 0
_refine_ls_restrained_S_all 1.007
_refine_ls_R_factor_all 0.1487
_refine_ls_R_factor_gt 0.0946
_refine_ls_shift/su_max 0.001
_refine_ls_shift/su_mean 0.000
_refine_ls_structure_factor_coef Fsqd
_refine_ls_weighting_details 'calc w=1/[\s^2^(Fo^2^)+(0.1350P)^2^+10.0000P] where P=(Fo^2^+2Fc^2^)/3'
_refine_ls_weighting_scheme calc
_refine_ls_wR_factor_gt 0.2337
_refine_ls_wR_factor_ref 0.2578
_reflns_number_gt 11459
_reflns_number_total 20546
_reflns_threshold_expression >2sigma(I)
_cod_data_source_file ja5b11579_si_002.cif
_cod_data_source_block CCDC-917216
_cod_depositor_comments
;
The following automatic conversions were performed:

data item '_chemical_absolute_configuration' value ' unk ' was
changed to 'unk' in accordance with the
/home/saulius/struct/COD-crude-data/automatic-downloads/DataCite-retrospective/ACS/depositions/lib/dictionaries/cif_core.dic
dictionary named 'cif_core.dic' version 2.4.2 last updated on
2011-04-26.

data item '_symmetry_cell_setting' value 'Orthorhombic' was changed
to 'orthorhombic' in accordance with the
/home/saulius/struct/COD-crude-data/automatic-downloads/DataCite-retrospective/ACS/depositions/lib/dictionaries/cif_core.dic
dictionary named 'cif_core.dic' version 2.4.2 last updated on
2011-04-26.

Automatic conversion script
Id: cif_fix_values 6909 2019-04-08 15:41:33Z antanas 
;
_cod_original_cell_volume 11764.3(18)
_cod_original_sg_symbol_H-M P2(1)2(1)2(1)
_cod_database_code 4129894

loop_
_symmetry_equiv_pos_as_xyz
'x, y, z'
'-x+1/2, -y, z+1/2'
'-x, y+1/2, -z+1/2'
'x+1/2, -y+1/2, -z'

loop_
_atom_site_label
_atom_site_type_symbol
_atom_site_fract_x
_atom_site_fract_y
_atom_site_fract_z
_atom_site_U_iso_or_equiv
_atom_site_adp_type
_atom_site_occupancy
_atom_site_symmetry_multiplicity
_atom_site_calc_flag
_atom_site_refinement_flags
_atom_site_disorder_assembly
_atom_site_disorder_group
Mn1 Mn 0.18938(8) 0.22302(6) 0.93344(2) 0.0409(3) Uani 1 1 d . A 1
Mn2 Mn -0.08292(8) 0.72765(6) 0.79756(2) 0.0434(3) Uani 1 1 d . B 1
F1 F -0.0554(5) 0.1242(4) 0.93305(17) 0.106(2) Uani 1 1 d . A 1
F2 F -0.1377(5) 0.0859(4) 0.96931(18) 0.115(2) Uani 1 1 d . A 1
F3 F -0.1265(5) 0.1980(4) 0.96083(18) 0.117(2) Uani 1 1 d . A 1
F4 F -0.1359(6) 0.2605(6) 0.8981(2) 0.144(3) Uani 1 1 d . A 1
F5 F -0.1383(7) 0.3608(6) 0.8771(3) 0.168(4) Uani 1 1 d . A 1
F6 F -0.0809(10) 0.3405(7) 0.9259(3) 0.190(5) Uani 1 1 d . A 1
F7 F -0.4138(14) 0.7220(11) 0.8670(4) 0.135(6) Uani 0.549(12) 1 d P B 1
F8 F -0.4144(14) 0.7313(13) 0.8157(5) 0.143(6) Uani 0.549(12) 1 d P B 1
F9 F -0.3120(18) 0.6694(13) 0.8455(5) 0.132(7) Uani 0.549(12) 1 d P B 1
F7' F -0.4533(15) 0.7645(13) 0.8502(5) 0.128(7) Uani 0.451(12) 1 d P B 2
F8' F -0.358(3) 0.856(3) 0.8408(7) 0.130(11) Uani 0.451(12) 1 d P B 2
F9' F -0.3993(15) 0.7945(13) 0.8013(5) 0.132(7) Uani 0.451(12) 1 d P B 2
F10 F 0.7232(9) 0.4836(6) 0.6881(2) 0.170(4) Uani 1 1 d . . .
F11 F 0.6721(10) 0.5048(7) 0.7299(3) 0.182(4) Uani 1 1 d . . .
F12 F 0.7302(9) 0.5840(6) 0.7047(3) 0.176(5) Uani 1 1 d . . .
N1 N 0.3170(5) 0.2781(4) 0.90881(13) 0.0472(15) Uani 1 1 d . . .
N2 N 0.3211(4) 0.1600(3) 0.95251(13) 0.0402(14) Uani 1 1 d . . .
N3 N 0.2085(5) 0.3251(3) 0.95656(15) 0.0493(16) Uani 1 1 d . . .
N4 N 0.1914(5) 0.1219(3) 0.90887(15) 0.0529(17) Uani 1 1 d . . .
N5 N 0.0261(5) 0.7721(3) 0.83114(13) 0.0474(15) Uani 1 1 d . . .
N6 N 0.0593(5) 0.7111(3) 0.77203(13) 0.0473(16) Uani 1 1 d . . .
N7 N -0.0588(6) 0.6374(4) 0.82844(15) 0.0615(19) Uani 1 1 d . . .
N8 N -0.0753(5) 0.8183(4) 0.76660(14) 0.0537(17) Uani 1 1 d . . .
O1 O 0.0883(5) 0.1941(3) 0.96725(14) 0.0657(16) Uani 1 1 d . . .
O2 O 0.0706(5) 0.0726(3) 0.98266(16) 0.0791(19) Uani 1 1 d . . .
O3 O -0.0057(5) 0.1664(4) 1.01077(15) 0.084(2) Uani 1 1 d . . .
O4 O 0.0766(5) 0.2639(4) 0.90508(15) 0.0754(18) Uani 1 1 d . . .
O7 O -0.2091(5) 0.7692(4) 0.81891(15) 0.083(2) Uani 1 1 d . . .
O5 O 0.0054(19) 0.2836(16) 0.8578(6) 0.183(10) Uani 0.549(12) 1 d P A 1
O6 O 0.0749(8) 0.3786(6) 0.8833(3) 0.051(3) Uani 0.549(12) 1 d P A 1
O8 O -0.2462(15) 0.8090(12) 0.8680(5) 0.129(7) Uani 0.549(12) 1 d P B 1
O9 O -0.344(3) 0.854(3) 0.8264(7) 0.127(11) Uani 0.549(12) 1 d P B 1
O5' O 0.0503(9) 0.3934(6) 0.9057(3) 0.050(4) Uani 0.451(12) 1 d P A 2
O6' O 0.0743(10) 0.3545(7) 0.8649(3) 0.051(4) Uani 0.451(12) 1 d P A 2
O8' O -0.320(2) 0.6674(16) 0.8247(6) 0.114(8) Uani 0.451(12) 1 d P B 2
O9' O -0.2749(17) 0.7375(15) 0.8681(5) 0.121(8) Uani 0.451(12) 1 d P B 2
O10 O -0.1793(5) 0.6689(4) 0.76884(14) 0.082(2) Uani 1 1 d . . .
H10A H -0.2188 0.6673 0.7832 0.098 Uiso 1 1 d R B .
H10B H -0.1660 0.6267 0.7637 0.098 Uiso 1 1 d R . .
O11 O 0.8603(8) 0.4274(5) 0.7289(2) 0.131(3) Uani 1 1 d . . .
O12 O 0.9252(10) 0.5164(7) 0.7022(3) 0.168(5) Uani 1 1 d . . .
O13 O 0.8640(9) 0.5417(5) 0.7509(2) 0.143(4) Uani 1 1 d . . .
O14 O 0.667(5) 0.727(3) 0.7373(12) 0.17(2) Uani 0.275(18) 1 d P C 1
H14 H 0.7046 0.7077 0.7258 0.207 Uiso 0.275(18) 1 calc PR C 1
O15 O 0.816(5) 0.723(3) 0.6881(14) 0.17(3) Uani 0.225(18) 1 d P C 2
H15 H 0.8105 0.6799 0.6891 0.208 Uiso 0.225(18) 1 calc PR C 2
S1 S 0.02878(16) 0.14304(11) 0.98265(5) 0.0516(5) Uani 1 1 d . A .
S2 S 0.0310(2) 0.3161(2) 0.88686(11) 0.1160(15) Uani 1 1 d . A .
S3 S -0.2791(5) 0.7983(5) 0.83811(17) 0.099(3) Uani 0.549(12) 1 d P B 1
S3' S -0.2867(8) 0.7353(7) 0.8368(2) 0.113(4) Uani 0.451(12) 1 d P B 2
S4 S 0.8588(3) 0.50134(17) 0.72492(7) 0.0928(10) Uani 1 1 d . . .
C1 C 0.4106(5) 0.2555(4) 0.92310(16) 0.0418(17) Uani 1 1 d . A .
H1 H 0.4203 0.2870 0.9399 0.050 Uiso 1 1 calc R . .
C2 C 0.4098(5) 0.1797(4) 0.93515(17) 0.0428(17) Uani 1 1 d . A .
H2 H 0.4119 0.1479 0.9182 0.051 Uiso 1 1 calc R . .
C3 C 0.5071(5) 0.1689(4) 0.95227(17) 0.0437(18) Uani 1 1 d . . .
H3A H 0.5099 0.2025 0.9683 0.052 Uiso 1 1 calc R A .
H3B H 0.5078 0.1215 0.9606 0.052 Uiso 1 1 calc R . .
C4 C 0.5979(6) 0.1786(4) 0.9328(2) 0.054(2) Uani 1 1 d . A .
H4A H 0.6566 0.1723 0.9445 0.064 Uiso 1 1 calc R . .
H4B H 0.5979 0.1431 0.9175 0.064 Uiso 1 1 calc R . .
C5 C 0.5977(6) 0.2522(4) 0.9192(2) 0.056(2) Uani 1 1 d . . .
H5A H 0.6059 0.2877 0.9344 0.067 Uiso 1 1 calc R A .
H5B H 0.6516 0.2566 0.9055 0.067 Uiso 1 1 calc R . .
C6 C 0.5015(5) 0.2640(5) 0.90341(18) 0.051(2) Uani 1 1 d . A .
H6A H 0.4969 0.2307 0.8873 0.061 Uiso 1 1 calc R . .
H6B H 0.5014 0.3114 0.8952 0.061 Uiso 1 1 calc R . .
C7 C 0.2942(6) 0.3561(4) 0.91117(17) 0.0479(19) Uani 1 1 d . A .
H7 H 0.2361 0.3613 0.8988 0.057 Uiso 1 1 calc R . .
C8 C 0.2560(6) 0.3765(4) 0.94155(18) 0.050(2) Uani 1 1 d . A .
C9 C 0.2639(6) 0.4431(5) 0.95210(19) 0.054(2) Uani 1 1 d . . .
H9 H 0.2997 0.4765 0.9416 0.065 Uiso 1 1 calc R A .
C10 C 0.2207(7) 0.4626(5) 0.9776(2) 0.061(2) Uani 1 1 d . A .
H10 H 0.2265 0.5085 0.9848 0.074 Uiso 1 1 calc R . .
C11 C 0.1674(7) 0.4112(5) 0.9926(2) 0.061(2) Uani 1 1 d . . .
H11 H 0.1307 0.4229 1.0091 0.073 Uiso 1 1 calc R A .
C12 C 0.1704(6) 0.3444(4) 0.98260(19) 0.053(2) Uani 1 1 d . A .
H12 H 0.1445 0.3090 0.9944 0.064 Uiso 1 1 calc R . .
C13 C 0.3643(6) 0.4081(4) 0.89817(17) 0.0459(19) Uani 1 1 d . . .
C14 C 0.4502(6) 0.4297(4) 0.91222(18) 0.050(2) Uani 1 1 d . A .
H14A H 0.4681 0.4092 0.9300 0.060 Uiso 1 1 calc R . .
C15 C 0.5087(6) 0.4815(4) 0.89981(18) 0.051(2) Uani 1 1 d . . .
C16 C 0.4833(6) 0.5073(5) 0.87238(18) 0.054(2) Uani 1 1 d . A .
H16 H 0.5254 0.5396 0.8635 0.065 Uiso 1 1 calc R . .
C17 C 0.3994(6) 0.4881(4) 0.85740(18) 0.051(2) Uani 1 1 d . . .
C18 C 0.3418(6) 0.4378(4) 0.87072(16) 0.0463(19) Uani 1 1 d . A .
H18 H 0.2855 0.4226 0.8612 0.056 Uiso 1 1 calc R . .
C19 C 0.6018(6) 0.5064(5) 0.91567(18) 0.057(2) Uani 1 1 d . A .
C20 C 0.6212(12) 0.4679(9) 0.9449(4) 0.074(6) Uani 0.661(19) 1 d P A 1
H20A H 0.6763 0.4893 0.9545 0.110 Uiso 0.661(19) 1 calc PR A 1
H20B H 0.6348 0.4189 0.9412 0.110 Uiso 0.661(19) 1 calc PR A 1
H20C H 0.5644 0.4718 0.9572 0.110 Uiso 0.661(19) 1 calc PR A 1
C21 C 0.6925(12) 0.5096(11) 0.8938(4) 0.071(5) Uani 0.661(19) 1 d P A 1
H21A H 0.6775 0.5410 0.8778 0.107 Uiso 0.661(19) 1 calc PR A 1
H21B H 0.7054 0.4630 0.8863 0.107 Uiso 0.661(19) 1 calc PR A 1
H21C H 0.7491 0.5267 0.9040 0.107 Uiso 0.661(19) 1 calc PR A 1
C22 C 0.5898(12) 0.5892(8) 0.9212(4) 0.075(5) Uani 0.661(19) 1 d P A 1
H22A H 0.6508 0.6084 0.9280 0.112 Uiso 0.661(19) 1 calc PR A 1
H22B H 0.5400 0.5971 0.9356 0.112 Uiso 0.661(19) 1 calc PR A 1
H22C H 0.5715 0.6121 0.9032 0.112 Uiso 0.661(19) 1 calc PR A 1
C20' C 0.659(2) 0.559(2) 0.8991(7) 0.069(10) Uani 0.339(19) 1 d P A 2
H20D H 0.6782 0.5390 0.8806 0.103 Uiso 0.339(19) 1 calc PR A 2
H20E H 0.7167 0.5714 0.9100 0.103 Uiso 0.339(19) 1 calc PR A 2
H20F H 0.6202 0.6005 0.8958 0.103 Uiso 0.339(19) 1 calc PR A 2
C21' C 0.570(2) 0.5414(17) 0.9443(6) 0.068(10) Uani 0.339(19) 1 d P A 2
H21D H 0.6264 0.5607 0.9541 0.102 Uiso 0.339(19) 1 calc PR A 2
H21E H 0.5396 0.5067 0.9567 0.102 Uiso 0.339(19) 1 calc PR A 2
H21F H 0.5244 0.5788 0.9402 0.102 Uiso 0.339(19) 1 calc PR A 2
C22' C 0.654(2) 0.4365(16) 0.9236(7) 0.066(9) Uani 0.339(19) 1 d P A 2
H22D H 0.7077 0.4288 0.9103 0.099 Uiso 0.339(19) 1 calc PR A 2
H22E H 0.6090 0.3978 0.9222 0.099 Uiso 0.339(19) 1 calc PR A 2
H22F H 0.6792 0.4395 0.9432 0.099 Uiso 0.339(19) 1 calc PR A 2
C23 C 0.3677(7) 0.5199(5) 0.8279(2) 0.063(2) Uani 1 1 d . A .
C24 C 0.3594(9) 0.4591(6) 0.8051(2) 0.089(3) Uani 1 1 d . . .
H24A H 0.4220 0.4366 0.8029 0.133 Uiso 1 1 calc R A .
H24B H 0.3388 0.4780 0.7866 0.133 Uiso 1 1 calc R . .
H24C H 0.3123 0.4249 0.8118 0.133 Uiso 1 1 calc R . .
C25 C 0.4374(9) 0.5767(7) 0.8171(2) 0.097(4) Uani 1 1 d . . .
H25A H 0.4328 0.6174 0.8296 0.146 Uiso 1 1 calc R A .
H25B H 0.4205 0.5898 0.7975 0.146 Uiso 1 1 calc R . .
H25C H 0.5032 0.5587 0.8175 0.146 Uiso 1 1 calc R . .
C26 C 0.2648(8) 0.5514(6) 0.8319(2) 0.086(3) Uani 1 1 d . . .
H26A H 0.2329 0.5286 0.8481 0.130 Uiso 1 1 calc R A .
H26B H 0.2271 0.5439 0.8144 0.130 Uiso 1 1 calc R . .
H26C H 0.2699 0.6013 0.8357 0.130 Uiso 1 1 calc R . .
C27 C 0.2927(6) 0.0840(4) 0.95032(16) 0.0429(18) Uani 1 1 d . A .
H27 H 0.2409 0.0783 0.9650 0.051 Uiso 1 1 calc R . .
C28 C 0.2418(6) 0.0674(4) 0.92091(18) 0.0493(19) Uani 1 1 d . A .
C29 C 0.2409(7) 0.0000(5) 0.90912(19) 0.058(2) Uani 1 1 d . . .
H29 H 0.2763 -0.0365 0.9178 0.070 Uiso 1 1 calc R A .
C30 C 0.1848(8) -0.0122(5) 0.8836(2) 0.070(3) Uani 1 1 d . A .
H30 H 0.1803 -0.0570 0.8752 0.084 Uiso 1 1 calc R . .
C31 C 0.1387(8) 0.0434(6) 0.8722(2) 0.071(3) Uani 1 1 d . . .
H31 H 0.1039 0.0369 0.8549 0.085 Uiso 1 1 calc R A .
C32 C 0.1395(7) 0.1082(5) 0.8840(2) 0.061(2) Uani 1 1 d . A .
H32 H 0.1040 0.1444 0.8752 0.073 Uiso 1 1 calc R . .
C33 C 0.3676(6) 0.0299(4) 0.95848(16) 0.0439(18) Uani 1 1 d . . .
C34 C 0.4404(6) 0.0058(4) 0.93868(18) 0.0484(19) Uani 1 1 d . A .
H34 H 0.4421 0.0244 0.9198 0.058 Uiso 1 1 calc R . .
C35 C 0.5096(6) -0.0453(4) 0.94664(18) 0.053(2) Uani 1 1 d . . .
C36 C 0.5086(6) -0.0690(4) 0.97481(18) 0.054(2) Uani 1 1 d . A .
H36 H 0.5580 -0.1000 0.9805 0.065 Uiso 1 1 calc R . .
C37 C 0.4381(6) -0.0498(4) 0.99592(17) 0.051(2) Uani 1 1 d . . .
C38 C 0.3686(6) 0.0002(4) 0.98658(17) 0.0473(19) Uani 1 1 d . A .
H38 H 0.3206 0.0144 0.9998 0.057 Uiso 1 1 calc R . .
C39 C 0.5887(7) -0.0679(5) 0.9259(2) 0.061(2) Uani 1 1 d . A .
C40 C 0.5557(9) -0.0577(7) 0.8945(2) 0.096(4) Uani 1 1 d . . .
H40A H 0.4982 -0.0855 0.8910 0.143 Uiso 1 1 calc R A .
H40B H 0.6070 -0.0724 0.8815 0.143 Uiso 1 1 calc R . .
H40C H 0.5412 -0.0085 0.8912 0.143 Uiso 1 1 calc R . .
C41 C 0.6767(8) -0.0281(6) 0.9294(3) 0.086(3) Uani 1 1 d . . .
H41A H 0.6630 0.0214 0.9268 0.129 Uiso 1 1 calc R A .
H41B H 0.7238 -0.0431 0.9151 0.129 Uiso 1 1 calc R . .
H41C H 0.7026 -0.0359 0.9487 0.129 Uiso 1 1 calc R . .
C42 C 0.6167(8) -0.1474(5) 0.9299(2) 0.083(3) Uani 1 1 d . . .
H42A H 0.6745 -0.1508 0.9418 0.125 Uiso 1 1 calc R A .
H42B H 0.6289 -0.1684 0.9111 0.125 Uiso 1 1 calc R . .
H42C H 0.5638 -0.1719 0.9394 0.125 Uiso 1 1 calc R . .
C43 C 0.4326(7) -0.0801(5) 1.02579(18) 0.057(2) Uani 1 1 d . A .
C44 C 0.4312(9) -0.0186(6) 1.0489(2) 0.080(3) Uani 1 1 d . . .
H44A H 0.4906 0.0083 1.0475 0.120 Uiso 1 1 calc R A .
H44B H 0.4257 -0.0382 1.0682 0.120 Uiso 1 1 calc R . .
H44C H 0.3762 0.0119 1.0452 0.120 Uiso 1 1 calc R . .
C45 C 0.3365(7) -0.1219(6) 1.0301(2) 0.075(3) Uani 1 1 d . . .
H45A H 0.2840 -0.0894 1.0340 0.112 Uiso 1 1 calc R A .
H45B H 0.3436 -0.1537 1.0464 0.112 Uiso 1 1 calc R . .
H45C H 0.3223 -0.1485 1.0128 0.112 Uiso 1 1 calc R . .
C46 C 0.5179(9) -0.1298(6) 1.0333(2) 0.088(3) Uani 1 1 d . . .
H46A H 0.5068 -0.1753 1.0244 0.132 Uiso 1 1 calc R A .
H46B H 0.5223 -0.1352 1.0541 0.132 Uiso 1 1 calc R . .
H46C H 0.5779 -0.1101 1.0259 0.132 Uiso 1 1 calc R . .
C47 C 0.3134(6) 0.2530(4) 0.87789(16) 0.051(2) Uani 1 1 d . A .
H47A H 0.2526 0.2673 0.8691 0.077 Uiso 1 1 calc R . .
H47B H 0.3184 0.2022 0.8775 0.077 Uiso 1 1 calc R . .
H47C H 0.3669 0.2732 0.8671 0.077 Uiso 1 1 calc R . .
C48 C 0.3303(6) 0.1814(4) 0.98403(16) 0.0449(18) Uani 1 1 d . A .
H48A H 0.2666 0.1818 0.9929 0.067 Uiso 1 1 calc R . .
H48B H 0.3586 0.2279 0.9852 0.067 Uiso 1 1 calc R . .
H48C H 0.3716 0.1481 0.9941 0.067 Uiso 1 1 calc R . .
C49 C -0.0767(8) 0.1371(6) 0.9609(3) 0.078(3) Uani 1 1 d . . .
C50 C -0.0911(13) 0.3237(11) 0.8981(5) 0.132(6) Uani 1 1 d . . .
C51 C 0.1268(6) 0.7576(4) 0.82047(15) 0.0471(19) Uani 1 1 d . B .
H51 H 0.1451 0.7106 0.8279 0.057 Uiso 1 1 calc R . .
C52 C 0.1372(6) 0.7550(4) 0.78702(15) 0.0463(19) Uani 1 1 d . B .
H52 H 0.1295 0.8037 0.7799 0.056 Uiso 1 1 calc R . .
C53 C 0.2450(6) 0.7326(5) 0.78035(17) 0.054(2) Uani 1 1 d . . .
H53A H 0.2561 0.6859 0.7885 0.065 Uiso 1 1 calc R B .
H53B H 0.2530 0.7291 0.7593 0.065 Uiso 1 1 calc R . .
C54 C 0.3188(7) 0.7799(5) 0.79158(17) 0.062(2) Uani 1 1 d . B .
H54A H 0.3142 0.8252 0.7816 0.074 Uiso 1 1 calc R . .
H54B H 0.3832 0.7603 0.7878 0.074 Uiso 1 1 calc R . .
C55 C 0.3051(7) 0.7913(5) 0.82573(18) 0.063(2) Uani 1 1 d . . .
H55A H 0.3228 0.7482 0.8360 0.075 Uiso 1 1 calc R B .
H55B H 0.3482 0.8289 0.8324 0.075 Uiso 1 1 calc R . .
C56 C 0.2019(6) 0.8101(4) 0.83248(18) 0.053(2) Uani 1 1 d . B .
H56A H 0.1881 0.8567 0.8244 0.064 Uiso 1 1 calc R . .
H56B H 0.1943 0.8131 0.8536 0.064 Uiso 1 1 calc R . .
C57 C -0.0046(7) 0.7329(4) 0.85892(16) 0.052(2) Uani 1 1 d . B .
H57 H -0.0719 0.7484 0.8626 0.063 Uiso 1 1 calc R . .
C58 C -0.0125(7) 0.6551(4) 0.85322(19) 0.056(2) Uani 1 1 d . B .
C59 C 0.0115(7) 0.6030(5) 0.87425(19) 0.061(2) Uani 1 1 d . . .
H59 H 0.0401 0.6165 0.8919 0.074 Uiso 1 1 calc R B .
C60 C -0.0069(8) 0.5325(5) 0.8689(2) 0.069(3) Uani 1 1 d . B .
H60 H 0.0093 0.4975 0.8825 0.083 Uiso 1 1 calc R . .
C61 C -0.0518(8) 0.5158(5) 0.8418(2) 0.073(3) Uani 1 1 d . . .
H61 H -0.0636 0.4687 0.8369 0.088 Uiso 1 1 calc R B .
C62 C -0.0776(8) 0.5681(5) 0.82296(18) 0.063(2) Uani 1 1 d . B .
H62 H -0.1093 0.5560 0.8056 0.076 Uiso 1 1 calc R . .
C63 C 0.0519(6) 0.7539(4) 0.88651(17) 0.050(2) Uani 1 1 d . . .
C64 C 0.1480(6) 0.7272(5) 0.89294(17) 0.055(2) Uani 1 1 d . B .
H64 H 0.1788 0.6970 0.8798 0.066 Uiso 1 1 calc R . .
C65 C 0.1954(7) 0.7463(5) 0.91877(17) 0.057(2) Uani 1 1 d . . .
C66 C 0.1466(7) 0.7933(4) 0.93765(19) 0.060(2) Uani 1 1 d . B .
H66 H 0.1785 0.8074 0.9547 0.072 Uiso 1 1 calc R . .
C67 C 0.0540(7) 0.8198(4) 0.93234(18) 0.058(2) Uani 1 1 d . . .
C68 C 0.0084(6) 0.7990(4) 0.90611(16) 0.049(2) Uani 1 1 d . B .
H68 H -0.0537 0.8165 0.9019 0.059 Uiso 1 1 calc R . .
C69 C 0.2946(7) 0.7146(5) 0.9261(2) 0.067(3) Uani 1 1 d . B .
C70 C 0.3642(11) 0.7252(11) 0.9023(3) 0.072(5) Uani 0.647(18) 1 d P B 1
H70A H 0.3610 0.6856 0.8891 0.108 Uiso 0.647(18) 1 calc PR B 1
H70B H 0.4292 0.7289 0.9102 0.108 Uiso 0.647(18) 1 calc PR B 1
H70C H 0.3482 0.7679 0.8919 0.108 Uiso 0.647(18) 1 calc PR B 1
C71 C 0.3389(12) 0.7506(10) 0.9534(3) 0.082(6) Uani 0.647(18) 1 d P B 1
H71A H 0.3360 0.8011 0.9512 0.123 Uiso 0.647(18) 1 calc PR B 1
H71B H 0.4059 0.7361 0.9556 0.123 Uiso 0.647(18) 1 calc PR B 1
H71C H 0.3024 0.7369 0.9705 0.123 Uiso 0.647(18) 1 calc PR B 1
C72 C 0.2835(12) 0.6350(9) 0.9307(4) 0.078(6) Uani 0.647(18) 1 d P B 1
H72A H 0.2871 0.6113 0.9121 0.117 Uiso 0.647(18) 1 calc PR B 1
H72B H 0.2213 0.6253 0.9396 0.117 Uiso 0.647(18) 1 calc PR B 1
H72C H 0.3351 0.6182 0.9432 0.117 Uiso 0.647(18) 1 calc PR B 1
C70' C 0.291(2) 0.6738(17) 0.9545(6) 0.071(10) Uani 0.353(18) 1 d P B 2
H70D H 0.2443 0.6360 0.9529 0.106 Uiso 0.353(18) 1 calc PR B 2
H70E H 0.2724 0.7049 0.9701 0.106 Uiso 0.353(18) 1 calc PR B 2
H70F H 0.3547 0.6543 0.9585 0.106 Uiso 0.353(18) 1 calc PR B 2
C71' C 0.317(2) 0.6520(17) 0.9071(7) 0.078(10) Uani 0.353(18) 1 d P B 2
H71D H 0.3214 0.6670 0.8871 0.117 Uiso 0.353(18) 1 calc PR B 2
H71E H 0.2654 0.6176 0.9090 0.117 Uiso 0.353(18) 1 calc PR B 2
H71F H 0.3778 0.6313 0.9131 0.117 Uiso 0.353(18) 1 calc PR B 2
C72' C 0.361(2) 0.781(2) 0.9144(7) 0.076(9) Uani 0.353(18) 1 d P B 2
H72D H 0.4161 0.7875 0.9272 0.115 Uiso 0.353(18) 1 calc PR B 2
H72E H 0.3224 0.8232 0.9140 0.115 Uiso 0.353(18) 1 calc PR B 2
H72F H 0.3845 0.7706 0.8950 0.115 Uiso 0.353(18) 1 calc PR B 2
C73 C 0.0002(8) 0.8694(5) 0.9542(2) 0.072(3) Uani 1 1 d . B .
C74 C 0.0589(11) 0.8942(6) 0.9794(2) 0.105(4) Uani 1 1 d . . .
H74A H 0.0788 0.8543 0.9910 0.157 Uiso 1 1 calc R B .
H74B H 0.0202 0.9257 0.9912 0.157 Uiso 1 1 calc R . .
H74C H 0.1158 0.9188 0.9724 0.157 Uiso 1 1 calc R . .
C75 C -0.0927(10) 0.8345(6) 0.9635(3) 0.095(4) Uani 1 1 d . . .
H75A H -0.0779 0.7913 0.9737 0.142 Uiso 1 1 calc R B .
H75B H -0.1316 0.8239 0.9466 0.142 Uiso 1 1 calc R . .
H75C H -0.1285 0.8657 0.9762 0.142 Uiso 1 1 calc R . .
C76 C -0.0303(10) 0.9376(6) 0.9361(3) 0.093(3) Uani 1 1 d . . .
H76A H 0.0254 0.9551 0.9256 0.140 Uiso 1 1 calc R B .
H76B H -0.0535 0.9735 0.9493 0.140 Uiso 1 1 calc R . .
H76C H -0.0813 0.9254 0.9226 0.140 Uiso 1 1 calc R . .
C77 C 0.0323(6) 0.7343(5) 0.74157(16) 0.052(2) Uani 1 1 d . B .
H77 H -0.0151 0.6988 0.7348 0.062 Uiso 1 1 calc R . .
C78 C -0.0239(7) 0.8037(5) 0.74152(18) 0.056(2) Uani 1 1 d . B .
C79 C -0.0278(7) 0.8481(5) 0.71743(19) 0.061(2) Uani 1 1 d . . .
H79 H 0.0058 0.8366 0.7004 0.073 Uiso 1 1 calc R B .
C80 C -0.0806(8) 0.9082(5) 0.7189(2) 0.070(3) Uani 1 1 d . B .
H80 H -0.0803 0.9399 0.7033 0.083 Uiso 1 1 calc R . .
C81 C -0.1350(8) 0.9229(5) 0.7436(2) 0.071(3) Uani 1 1 d . . .
H81 H -0.1748 0.9628 0.7446 0.086 Uiso 1 1 calc R B .
C82 C -0.1284(7) 0.8769(5) 0.7663(2) 0.064(2) Uani 1 1 d . B .
H82 H -0.1641 0.8875 0.7831 0.076 Uiso 1 1 calc R . .
C83 C 0.1156(6) 0.7310(5) 0.71908(16) 0.052(2) Uani 1 1 d . . .
C84 C 0.1810(7) 0.7881(5) 0.71539(17) 0.058(2) Uani 1 1 d . B .
H84 H 0.1741 0.8290 0.7266 0.070 Uiso 1 1 calc R . .
C85 C 0.2576(7) 0.7827(6) 0.69441(19) 0.067(2) Uani 1 1 d . . .
C86 C 0.2678(8) 0.7181(6) 0.6800(2) 0.077(3) Uani 1 1 d . B .
H86 H 0.3225 0.7117 0.6681 0.093 Uiso 1 1 calc R . .
C87 C 0.2012(8) 0.6622(6) 0.6822(2) 0.073(3) Uani 1 1 d . . .
C88 C 0.1254(7) 0.6692(5) 0.70225(19) 0.063(2) Uani 1 1 d . B .
H88 H 0.0806 0.6325 0.7046 0.075 Uiso 1 1 calc R . .
C89 C 0.3281(8) 0.8443(6) 0.6912(2) 0.080(3) Uani 1 1 d . B .
C90 C 0.3815(10) 0.8682(8) 0.7194(3) 0.108(4) Uani 1 1 d . . .
H90A H 0.4346 0.8363 0.7234 0.162 Uiso 1 1 calc R B .
H90B H 0.3364 0.8679 0.7355 0.162 Uiso 1 1 calc R . .
H90C H 0.4067 0.9153 0.7167 0.162 Uiso 1 1 calc R . .
C91 C 0.2745(11) 0.9120(7) 0.6853(3) 0.112(5) Uani 1 1 d . . .
H91A H 0.3188 0.9513 0.6873 0.168 Uiso 1 1 calc R B .
H91B H 0.2217 0.9171 0.6990 0.168 Uiso 1 1 calc R . .
H91C H 0.2488 0.9112 0.6657 0.168 Uiso 1 1 calc R . .
C92 C 0.3913(10) 0.8397(7) 0.6649(3) 0.106(4) Uani 1 1 d . . .
H92A H 0.4381 0.8023 0.6674 0.159 Uiso 1 1 calc R B .
H92B H 0.4250 0.8839 0.6621 0.159 Uiso 1 1 calc R . .
H92C H 0.3515 0.8300 0.6480 0.159 Uiso 1 1 calc R . .
C93 C 0.2101(10) 0.5923(7) 0.6645(3) 0.094(4) Uani 1 1 d . B .
C94 C 0.2346(14) 0.5351(8) 0.6859(3) 0.132(6) Uani 1 1 d . . .
H94A H 0.1831 0.5311 0.7001 0.199 Uiso 1 1 calc R B .
H94B H 0.2950 0.5463 0.6956 0.199 Uiso 1 1 calc R . .
H94C H 0.2414 0.4909 0.6756 0.199 Uiso 1 1 calc R . .
C95 C 0.1115(13) 0.5766(8) 0.6494(3) 0.134(6) Uani 1 1 d . . .
H95A H 0.1039 0.6073 0.6328 0.201 Uiso 1 1 calc R B .
H95B H 0.0589 0.5846 0.6629 0.201 Uiso 1 1 calc R . .
H95C H 0.1104 0.5281 0.6430 0.201 Uiso 1 1 calc R . .
C96 C 0.2850(14) 0.6012(9) 0.6398(3) 0.144(6) Uani 1 1 d . . .
H96A H 0.3481 0.6116 0.6480 0.216 Uiso 1 1 calc R B .
H96B H 0.2652 0.6394 0.6272 0.216 Uiso 1 1 calc R . .
H96C H 0.2887 0.5581 0.6286 0.216 Uiso 1 1 calc R . .
C97 C 0.0029(6) 0.8502(4) 0.83439(19) 0.054(2) Uani 1 1 d . B .
H97A H 0.0434 0.8703 0.8494 0.081 Uiso 1 1 calc R . .
H97B H -0.0647 0.8558 0.8396 0.081 Uiso 1 1 calc R . .
H97C H 0.0153 0.8740 0.8162 0.081 Uiso 1 1 calc R . .
C98 C 0.0849(7) 0.6332(4) 0.77175(17) 0.055(2) Uani 1 1 d . B .
H98A H 0.1416 0.6258 0.7597 0.083 Uiso 1 1 calc R . .
H98B H 0.0308 0.6066 0.7641 0.083 Uiso 1 1 calc R . .
H98C H 0.0987 0.6178 0.7914 0.083 Uiso 1 1 calc R . .
C99 C -0.365(3) 0.727(2) 0.8415(8) 0.116(9) Uani 0.549(12) 1 d P B 1
C99' C -0.387(3) 0.792(3) 0.8309(10) 0.114(11) Uani 0.451(12) 1 d P B 2
C100 C 0.7483(17) 0.5233(11) 0.7121(5) 0.137(6) Uani 1 1 d . . .
C101 C 0.569(7) 0.700(4) 0.7323(17) 0.18(3) Uani 0.275(18) 1 d P C 1
H10C H 0.5553 0.6625 0.7458 0.270 Uiso 0.275(18) 1 calc PR C 1
H10D H 0.5639 0.6828 0.7126 0.270 Uiso 0.275(18) 1 calc PR C 1
H10E H 0.5225 0.7378 0.7351 0.270 Uiso 0.275(18) 1 calc PR C 1
C102 C 0.739(9) 0.756(5) 0.705(2) 0.17(4) Uani 0.225(18) 1 d P C 2
H10F H 0.7020 0.7873 0.6930 0.257 Uiso 0.225(18) 1 calc PR C 2
H10G H 0.7679 0.7821 0.7210 0.257 Uiso 0.225(18) 1 calc PR C 2
H10H H 0.6969 0.7198 0.7130 0.257 Uiso 0.225(18) 1 calc PR C 2

loop_
_atom_site_aniso_label
_atom_site_aniso_U_11
_atom_site_aniso_U_22
_atom_site_aniso_U_33
_atom_site_aniso_U_23
_atom_site_aniso_U_13
_atom_site_aniso_U_12
Mn1 0.0358(6) 0.0376(6) 0.0492(6) 0.0046(5) -0.0014(5) 0.0016(5)
Mn2 0.0462(6) 0.0506(7) 0.0334(6) -0.0046(5) 0.0048(5) -0.0011(6)
F1 0.100(5) 0.118(5) 0.100(5) -0.010(4) -0.012(4) -0.006(4)
F2 0.087(5) 0.103(5) 0.156(7) -0.016(5) 0.010(5) -0.036(4)
F3 0.094(5) 0.117(6) 0.139(6) -0.001(5) -0.015(4) 0.029(4)
F4 0.097(5) 0.148(8) 0.187(9) 0.036(7) -0.013(5) -0.006(6)
F5 0.117(7) 0.171(8) 0.217(11) 0.057(8) -0.027(7) 0.030(6)
F6 0.173(10) 0.199(11) 0.199(12) 0.010(10) 0.001(10) 0.045(9)
F7 0.130(13) 0.151(14) 0.124(13) 0.000(12) 0.042(11) -0.005(12)
F8 0.132(13) 0.156(18) 0.140(15) -0.006(15) 0.018(12) -0.017(14)
F9 0.128(14) 0.136(16) 0.132(17) 0.012(15) 0.036(15) 0.002(14)
F7' 0.105(14) 0.144(17) 0.135(16) 0.001(14) 0.032(13) 0.001(13)
F8' 0.119(19) 0.14(2) 0.13(3) 0.00(2) 0.04(2) 0.007(15)
F9' 0.128(15) 0.139(18) 0.130(17) -0.002(14) 0.023(13) 0.004(13)
F10 0.190(10) 0.177(9) 0.142(7) -0.045(7) -0.055(7) 0.002(8)
F11 0.172(11) 0.206(12) 0.168(10) 0.015(9) -0.020(8) 0.017(9)
F12 0.200(11) 0.138(8) 0.191(11) 0.006(8) -0.058(9) 0.025(8)
N1 0.043(3) 0.050(4) 0.049(4) 0.006(3) 0.000(3) 0.003(3)
N2 0.038(3) 0.041(3) 0.042(3) 0.004(3) -0.002(3) 0.003(3)
N3 0.048(4) 0.047(4) 0.054(4) 0.005(3) 0.001(3) 0.003(3)
N4 0.052(4) 0.055(4) 0.051(4) 0.001(3) -0.007(3) 0.001(4)
N5 0.059(4) 0.044(3) 0.039(3) -0.002(3) 0.001(3) 0.000(3)
N6 0.055(4) 0.051(4) 0.036(3) 0.007(3) 0.003(3) 0.002(3)
N7 0.078(5) 0.058(4) 0.049(4) 0.001(4) 0.006(4) -0.008(4)
N8 0.057(4) 0.060(4) 0.044(4) 0.005(3) 0.007(3) 0.008(4)
O1 0.060(4) 0.062(4) 0.075(4) 0.004(3) 0.004(3) -0.004(3)
O2 0.078(5) 0.063(4) 0.096(5) 0.004(3) 0.018(4) 0.016(4)
O3 0.087(5) 0.094(5) 0.071(4) -0.026(4) 0.021(4) 0.007(4)
O4 0.060(4) 0.077(4) 0.090(5) 0.015(4) -0.020(3) 0.008(4)
O7 0.078(5) 0.094(5) 0.078(4) -0.008(4) 0.025(4) 0.000(4)
O5 0.16(2) 0.22(3) 0.17(2) 0.04(2) -0.017(18) 0.03(2)
O6 0.051(6) 0.051(7) 0.051(9) 0.000(6) 0.000(7) 0.000(6)
O8 0.116(14) 0.149(19) 0.121(16) -0.016(13) 0.023(12) 0.001(13)
O9 0.12(2) 0.14(2) 0.12(3) -0.01(2) 0.04(2) 0.011(17)
O5' 0.051(8) 0.050(7) 0.051(9) 0.000(6) 0.000(6) 0.000(6)
O6' 0.051(8) 0.051(8) 0.050(9) 0.000(7) 0.000(7) 0.000(7)
O8' 0.112(17) 0.121(19) 0.107(18) -0.011(18) 0.027(18) -0.005(15)
O9' 0.116(17) 0.14(2) 0.111(17) -0.003(15) 0.034(13) -0.001(15)
O10 0.088(5) 0.092(5) 0.066(4) -0.023(4) 0.003(4) -0.008(4)
O11 0.157(9) 0.086(6) 0.151(9) -0.016(6) -0.037(7) -0.006(6)
O12 0.180(12) 0.186(11) 0.136(9) 0.024(9) -0.018(9) -0.007(10)
O13 0.182(10) 0.116(7) 0.132(8) -0.064(6) -0.051(7) 0.009(7)
O14 0.19(5) 0.14(4) 0.18(5) 0.02(3) -0.07(4) 0.03(4)
O15 0.20(6) 0.14(4) 0.18(5) 0.03(4) -0.07(5) 0.02(5)
S1 0.0547(12) 0.0438(11) 0.0563(13) -0.0041(10) 0.0149(10) -0.0028(10)
S2 0.0596(17) 0.124(3) 0.164(4) 0.081(3) -0.024(2) 0.0120(19)
S3 0.081(4) 0.104(7) 0.111(6) -0.017(4) 0.056(4) 0.008(4)
S3' 0.097(7) 0.125(12) 0.116(7) -0.014(7) 0.034(5) -0.003(6)
S4 0.138(3) 0.077(2) 0.0637(17) -0.0082(15) -0.0120(19) -0.0160(19)
C1 0.035(4) 0.045(4) 0.045(4) 0.009(3) -0.002(3) 0.008(3)
C2 0.036(4) 0.047(4) 0.046(4) 0.000(4) -0.002(4) 0.001(3)
C3 0.033(4) 0.050(4) 0.048(4) 0.002(4) -0.004(3) 0.006(3)
C4 0.037(4) 0.059(5) 0.065(5) 0.000(4) -0.003(4) 0.006(4)
C5 0.035(4) 0.066(5) 0.065(5) 0.005(4) 0.003(4) -0.002(4)
C6 0.039(4) 0.057(5) 0.056(5) 0.006(4) 0.002(4) 0.001(4)
C7 0.045(5) 0.049(4) 0.050(5) 0.012(4) -0.001(4) 0.007(4)
C8 0.045(5) 0.050(5) 0.055(5) 0.007(4) 0.000(4) 0.005(4)
C9 0.053(5) 0.051(5) 0.059(5) 0.004(4) 0.005(4) 0.001(4)
C10 0.064(6) 0.051(5) 0.069(6) 0.002(5) 0.006(5) 0.000(4)
C11 0.058(6) 0.064(6) 0.061(5) 0.000(5) 0.014(4) -0.003(5)
C12 0.052(5) 0.052(5) 0.056(5) 0.005(4) 0.012(4) -0.003(4)
C13 0.041(4) 0.049(4) 0.049(5) 0.006(4) -0.003(4) 0.001(4)
C14 0.044(5) 0.058(5) 0.047(5) 0.010(4) -0.001(4) -0.001(4)
C15 0.043(5) 0.058(5) 0.050(5) 0.006(4) 0.003(4) -0.005(4)
C16 0.046(5) 0.062(5) 0.054(5) 0.013(4) -0.001(4) -0.005(4)
C17 0.048(5) 0.054(5) 0.050(5) 0.018(4) -0.001(4) 0.005(4)
C18 0.041(4) 0.055(5) 0.043(4) 0.016(4) -0.003(3) 0.000(4)
C19 0.049(5) 0.071(6) 0.050(5) 0.005(4) -0.003(4) -0.009(4)
C20 0.058(9) 0.090(13) 0.073(11) 0.023(10) -0.014(8) -0.016(9)
C21 0.047(9) 0.091(13) 0.076(10) 0.008(10) -0.002(8) -0.006(9)
C22 0.061(9) 0.084(11) 0.079(11) -0.001(9) -0.007(9) -0.011(8)
C20' 0.055(19) 0.08(2) 0.07(2) 0.004(18) -0.006(16) -0.021(18)
C21' 0.056(17) 0.08(2) 0.065(19) 0.002(16) -0.008(14) -0.016(15)
C22' 0.049(16) 0.08(2) 0.07(2) 0.011(16) -0.011(14) -0.006(14)
C23 0.063(6) 0.068(6) 0.059(6) 0.029(5) -0.003(5) -0.001(5)
C24 0.094(8) 0.108(9) 0.065(6) 0.014(6) -0.006(6) -0.004(7)
C25 0.092(8) 0.118(9) 0.081(7) 0.050(7) -0.016(6) -0.027(7)
C26 0.076(7) 0.096(8) 0.087(8) 0.047(6) -0.010(6) 0.012(6)
C27 0.043(4) 0.043(4) 0.043(4) 0.002(3) 0.003(4) 0.005(3)
C28 0.050(5) 0.048(5) 0.050(5) -0.003(4) -0.004(4) 0.000(4)
C29 0.063(6) 0.055(5) 0.057(5) -0.004(4) -0.008(4) 0.006(4)
C30 0.076(6) 0.064(6) 0.069(6) -0.021(5) -0.023(5) 0.003(5)
C31 0.076(7) 0.076(7) 0.061(6) -0.014(5) -0.016(5) -0.002(6)
C32 0.062(6) 0.063(6) 0.058(5) -0.002(5) -0.013(5) 0.000(5)
C33 0.043(4) 0.043(4) 0.045(4) 0.001(4) 0.006(4) 0.008(4)
C34 0.048(5) 0.050(4) 0.047(4) 0.002(4) 0.010(4) 0.010(4)
C35 0.053(5) 0.052(5) 0.053(5) 0.000(4) 0.009(4) 0.015(4)
C36 0.052(5) 0.058(5) 0.052(5) 0.004(4) 0.010(4) 0.022(4)
C37 0.052(5) 0.056(5) 0.045(4) 0.007(4) 0.008(4) 0.012(4)
C38 0.049(5) 0.050(5) 0.044(4) 0.006(4) 0.006(4) 0.013(4)
C39 0.056(5) 0.065(5) 0.062(6) 0.003(4) 0.023(5) 0.019(5)
C40 0.091(8) 0.114(9) 0.082(8) -0.006(7) 0.027(6) 0.038(7)
C41 0.067(7) 0.086(7) 0.105(8) 0.003(6) 0.032(6) 0.010(6)
C42 0.087(8) 0.076(7) 0.087(8) 0.013(6) 0.028(6) 0.030(6)
C43 0.061(6) 0.060(5) 0.050(5) 0.014(4) 0.000(4) 0.023(4)
C44 0.091(8) 0.101(8) 0.048(5) 0.012(5) -0.003(5) 0.017(7)
C45 0.070(7) 0.083(7) 0.071(6) 0.016(5) 0.011(5) 0.011(6)
C46 0.098(8) 0.092(8) 0.073(7) 0.017(6) 0.008(6) 0.044(7)
C47 0.050(5) 0.057(5) 0.048(5) 0.001(4) -0.006(4) 0.007(4)
C48 0.047(5) 0.049(4) 0.038(4) 0.002(4) 0.008(4) 0.001(4)
C49 0.069(7) 0.077(7) 0.089(8) -0.010(6) 0.010(6) -0.004(6)
C50 0.093(11) 0.138(15) 0.164(17) 0.047(13) -0.030(12) 0.016(11)
C51 0.055(5) 0.050(5) 0.036(4) 0.010(3) 0.003(4) -0.001(4)
C52 0.052(5) 0.053(5) 0.034(4) 0.004(3) 0.003(3) 0.002(4)
C53 0.058(5) 0.063(5) 0.042(4) 0.008(4) -0.002(4) 0.002(5)
C54 0.053(5) 0.076(6) 0.055(5) 0.007(5) -0.003(4) 0.000(5)
C55 0.059(5) 0.076(6) 0.052(5) 0.011(4) -0.006(4) -0.007(5)
C56 0.057(5) 0.056(5) 0.047(5) 0.009(4) -0.002(4) -0.002(4)
C57 0.066(5) 0.054(5) 0.036(4) -0.002(4) 0.006(4) -0.002(4)
C58 0.068(6) 0.054(5) 0.045(5) -0.001(4) 0.005(4) -0.001(4)
C59 0.083(7) 0.055(5) 0.046(5) 0.004(4) 0.003(5) -0.004(5)
C60 0.090(7) 0.058(6) 0.059(6) 0.009(5) 0.006(5) -0.002(5)
C61 0.093(8) 0.059(6) 0.067(6) -0.001(5) 0.005(6) -0.007(5)
C62 0.090(7) 0.056(5) 0.044(5) -0.002(4) 0.003(5) -0.010(5)
C63 0.060(5) 0.051(5) 0.037(4) -0.003(3) 0.002(4) -0.001(4)
C64 0.064(5) 0.058(5) 0.043(4) -0.001(4) -0.002(4) 0.002(5)
C65 0.065(5) 0.067(5) 0.038(4) -0.002(4) -0.006(4) 0.000(5)
C66 0.072(6) 0.062(6) 0.045(5) -0.008(4) -0.010(4) 0.001(5)
C67 0.078(7) 0.057(5) 0.040(5) -0.012(4) -0.002(4) -0.003(5)
C68 0.061(5) 0.054(5) 0.034(4) -0.008(3) 0.001(4) 0.006(4)
C69 0.067(6) 0.080(7) 0.054(5) 0.005(5) -0.011(5) 0.004(5)
C70 0.066(9) 0.092(14) 0.059(9) 0.002(10) -0.011(7) 0.002(10)
C71 0.074(11) 0.104(14) 0.068(10) -0.008(9) -0.016(8) 0.012(9)
C72 0.073(11) 0.082(11) 0.079(15) 0.012(10) -0.015(10) 0.014(9)
C70' 0.069(19) 0.09(2) 0.054(17) 0.008(16) -0.009(14) 0.011(16)
C71' 0.07(2) 0.09(2) 0.07(2) -0.001(18) -0.015(17) 0.016(19)
C72' 0.070(18) 0.09(2) 0.068(19) 0.003(18) -0.009(15) 0.009(18)
C73 0.091(8) 0.065(6) 0.060(6) -0.015(5) 0.002(5) 0.006(6)
C74 0.144(12) 0.095(8) 0.076(7) -0.041(6) -0.021(8) 0.021(8)
C75 0.115(10) 0.086(8) 0.083(8) -0.007(6) 0.017(7) 0.017(8)
C76 0.118(9) 0.077(7) 0.084(8) -0.012(6) -0.007(7) 0.018(7)
C77 0.059(5) 0.060(5) 0.037(4) 0.004(4) 0.004(4) 0.005(4)
C78 0.059(5) 0.066(5) 0.043(5) 0.006(4) 0.003(4) 0.007(4)
C79 0.065(6) 0.070(6) 0.048(5) 0.016(4) 0.010(4) 0.008(5)
C80 0.072(6) 0.075(6) 0.062(6) 0.020(5) 0.009(5) 0.012(6)
C81 0.077(7) 0.076(7) 0.062(6) 0.024(5) 0.001(5) 0.020(5)
C82 0.066(6) 0.066(6) 0.058(6) 0.010(5) 0.010(5) 0.012(5)
C83 0.058(5) 0.062(5) 0.037(4) 0.001(4) 0.010(4) -0.003(5)
C84 0.065(5) 0.066(6) 0.044(4) 0.005(4) 0.012(4) 0.000(5)
C85 0.070(6) 0.077(7) 0.052(5) 0.008(5) 0.017(4) -0.008(6)
C86 0.084(7) 0.090(8) 0.058(6) 0.001(6) 0.023(5) -0.002(7)
C87 0.088(7) 0.078(7) 0.054(6) -0.007(5) 0.023(5) 0.006(6)
C88 0.073(6) 0.069(6) 0.047(5) -0.002(5) 0.017(5) 0.001(5)
C89 0.080(7) 0.096(8) 0.064(6) 0.001(6) 0.020(6) -0.018(7)
C90 0.102(10) 0.135(11) 0.086(9) -0.001(8) 0.014(7) -0.018(9)
C91 0.118(11) 0.107(10) 0.110(10) 0.006(8) 0.035(8) -0.018(9)
C92 0.105(10) 0.120(10) 0.094(9) -0.007(7) 0.034(8) -0.037(8)
C93 0.106(10) 0.096(9) 0.079(8) -0.013(7) 0.029(7) 0.006(7)
C94 0.158(15) 0.123(12) 0.116(12) -0.009(10) 0.035(10) 0.009(11)
C95 0.150(15) 0.134(13) 0.117(11) -0.039(10) 0.017(11) 0.003(11)
C96 0.167(16) 0.148(13) 0.117(12) -0.030(10) 0.041(11) 0.004(12)
C97 0.058(5) 0.048(5) 0.057(5) 0.005(4) -0.001(4) 0.008(4)
C98 0.067(5) 0.054(5) 0.044(5) 0.011(4) 0.011(4) 0.008(5)
C99 0.10(3) 0.13(3) 0.12(3) -0.01(2) 0.04(2) 0.00(2)
C99' 0.10(3) 0.12(3) 0.11(3) -0.01(3) 0.03(2) 0.00(2)
C100 0.165(18) 0.120(14) 0.127(15) -0.007(12) -0.024(14) -0.006(14)
C101 0.20(9) 0.14(6) 0.20(8) 0.01(5) -0.07(7) 0.03(6)
C102 0.20(10) 0.13(7) 0.18(10) 0.01(7) -0.06(8) 0.02(7)

loop_
_atom_type_symbol
_atom_type_description
_atom_type_scat_dispersion_real
_atom_type_scat_dispersion_imag
_atom_type_scat_source
C C 0.0033 0.0016 'International Tables Vol C Tables 4.2.6.8 and 6.1.1.4'
H H 0.0000 0.0000 'International Tables Vol C Tables 4.2.6.8 and 6.1.1.4'
O O 0.0106 0.0060 'International Tables Vol C Tables 4.2.6.8 and 6.1.1.4'
N N 0.0061 0.0033 'International Tables Vol C Tables 4.2.6.8 and 6.1.1.4'
F F 0.0171 0.0103 'International Tables Vol C Tables 4.2.6.8 and 6.1.1.4'
S S 0.1246 0.1234 'International Tables Vol C Tables 4.2.6.8 and 6.1.1.4'
Mn Mn 0.3368 0.7283 'International Tables Vol C Tables 4.2.6.8 and 6.1.1.4'

loop_
_geom_angle_atom_site_label_1
_geom_angle_atom_site_label_2
_geom_angle_atom_site_label_3
_geom_angle
O1 Mn1 O4 93.7(3)
O1 Mn1 N3 87.4(2)
O4 Mn1 N3 93.4(3)
O1 Mn1 N4 98.8(2)
O4 Mn1 N4 90.8(3)
N3 Mn1 N4 172.3(3)
O1 Mn1 N1 161.4(2)
O4 Mn1 N1 94.9(2)
N3 Mn1 N1 75.7(2)
N4 Mn1 N1 97.5(2)
O1 Mn1 N2 95.6(2)
O4 Mn1 N2 163.9(2)
N3 Mn1 N2 100.1(2)
N4 Mn1 N2 74.9(2)
N1 Mn1 N2 80.2(2)
O7 Mn2 O10 88.5(3)
O7 Mn2 N8 92.6(3)
O10 Mn2 N8 92.1(3)
O7 Mn2 N7 96.4(3)
O10 Mn2 N7 94.7(3)
N8 Mn2 N7 168.8(3)
O7 Mn2 N6 166.2(3)
O10 Mn2 N6 97.9(3)
N8 Mn2 N6 75.0(2)
N7 Mn2 N6 95.3(3)
O7 Mn2 N5 94.9(3)
O10 Mn2 N5 170.6(3)
N8 Mn2 N5 96.5(2)
N7 Mn2 N5 76.2(3)
N6 Mn2 N5 80.7(2)
C47 N1 C1 110.5(6)
C47 N1 C7 111.8(6)
C1 N1 C7 115.0(6)
C47 N1 Mn1 107.0(5)
C1 N1 Mn1 107.6(4)
C7 N1 Mn1 104.3(4)
C27 N2 C2 114.6(6)
C27 N2 C48 110.2(6)
C2 N2 C48 111.9(6)
C27 N2 Mn1 105.4(4)
C2 N2 Mn1 107.5(4)
C48 N2 Mn1 106.7(4)
C12 N3 C8 116.0(7)
C12 N3 Mn1 127.7(5)
C8 N3 Mn1 116.0(5)
C28 N4 C32 117.2(7)
C28 N4 Mn1 117.1(5)
C32 N4 Mn1 125.4(6)
C51 N5 C97 114.0(6)
C51 N5 C57 116.0(6)
C97 N5 C57 109.4(6)
C51 N5 Mn2 108.3(4)
C97 N5 Mn2 106.5(5)
C57 N5 Mn2 101.5(5)
C77 N6 C98 109.4(6)
C77 N6 C52 115.6(6)
C98 N6 C52 111.9(6)
C77 N6 Mn2 102.9(4)
C98 N6 Mn2 109.5(5)
C52 N6 Mn2 107.0(4)
C58 N7 C62 119.0(8)
C58 N7 Mn2 114.4(6)
C62 N7 Mn2 126.2(6)
C82 N8 C78 116.2(7)
C82 N8 Mn2 128.6(6)
C78 N8 Mn2 113.6(5)
S1 O1 Mn1 152.2(4)
S2 O4 Mn1 155.0(5)
S3 O7 S3' 48.7(5)
S3 O7 Mn2 167.9(6)
S3' O7 Mn2 132.2(7)
Mn2 O10 H10A 86.3
Mn2 O10 H10B 121.3
H10A O10 H10B 108.5
C101 O14 H14 109.5
C102 O15 H15 109.5
O3 S1 O1 114.5(4)
O3 S1 O2 114.3(4)
O1 S1 O2 113.0(4)
O3 S1 C49 104.9(5)
O1 S1 C49 103.3(5)
O2 S1 C49 105.4(5)
O6 S2 O6' 41.3(7)
O6 S2 O4 118.9(6)
O6' S2 O4 126.9(7)
O6 S2 O5 110.9(13)
O6' S2 O5 70.7(12)
O4 S2 O5 109.5(11)
O6 S2 O5' 40.5(7)
O6' S2 O5' 81.4(9)
O4 S2 O5' 103.1(6)
O5 S2 O5' 145.7(11)
O6 S2 C50 113.0(9)
O6' S2 C50 125.5(8)
O4 S2 C50 107.5(7)
O5 S2 C50 94.0(13)
O5' S2 C50 86.0(9)
O7 S3 O8 115.4(10)
O7 S3 O9 117.3(13)
O8 S3 O9 115.2(19)
O7 S3 C99 102.0(13)
O8 S3 C99 103.1(15)
O9 S3 C99 100(2)
O9' S3' O8' 115.7(19)
O9' S3' O7 117.1(13)
O8' S3' O7 112.8(13)
O9' S3' C99' 102.9(18)
O8' S3' C99' 104(2)
O7 S3' C99' 102.0(17)
O12 S4 O11 106.6(8)
O12 S4 O13 118.5(8)
O11 S4 O13 115.3(7)
O12 S4 C100 106.0(10)
O11 S4 C100 107.7(9)
O13 S4 C100 101.9(9)
N1 C1 C2 114.6(6)
N1 C1 C6 113.8(6)
C2 C1 C6 108.2(6)
N1 C1 H1 106.5
C2 C1 H1 106.5
C6 C1 H1 106.5
N2 C2 C1 115.4(6)
N2 C2 C3 113.1(6)
C1 C2 C3 107.3(6)
N2 C2 H2 106.8
C1 C2 H2 106.8
C3 C2 H2 106.8
C4 C3 C2 112.5(6)
C4 C3 H3A 109.1
C2 C3 H3A 109.1
C4 C3 H3B 109.1
C2 C3 H3B 109.1
H3A C3 H3B 107.8
C5 C4 C3 110.1(7)
C5 C4 H4A 109.6
C3 C4 H4A 109.6
C5 C4 H4B 109.6
C3 C4 H4B 109.6
H4A C4 H4B 108.2
C6 C5 C4 109.3(7)
C6 C5 H5A 109.8
C4 C5 H5A 109.8
C6 C5 H5B 109.8
C4 C5 H5B 109.8
H5A C5 H5B 108.3
C5 C6 C1 113.9(6)
C5 C6 H6A 108.8
C1 C6 H6A 108.8
C5 C6 H6B 108.8
C1 C6 H6B 108.8
H6A C6 H6B 107.7
C13 C7 N1 118.7(7)
C13 C7 C8 114.4(7)
N1 C7 C8 112.4(6)
C13 C7 H7 102.9
N1 C7 H7 102.9
C8 C7 H7 102.9
C9 C8 N3 121.6(8)
C9 C8 C7 122.0(7)
N3 C8 C7 116.2(7)
C8 C9 C10 121.5(8)
C8 C9 H9 119.2
C10 C9 H9 119.2
C9 C10 C11 117.6(9)
C9 C10 H10 121.2
C11 C10 H10 121.2
C12 C11 C10 118.0(8)
C12 C11 H11 121.0
C10 C11 H11 121.0
C11 C12 N3 124.6(8)
C11 C12 H12 117.7
N3 C12 H12 117.7
C14 C13 C18 118.5(7)
C14 C13 C7 123.1(7)
C18 C13 C7 118.4(7)
C15 C14 C13 120.2(7)
C15 C14 H14A 119.9
C13 C14 H14A 119.9
C14 C15 C16 118.2(8)
C14 C15 C19 120.0(7)
C16 C15 C19 121.7(7)
C17 C16 C15 124.1(8)
C17 C16 H16 117.9
C15 C16 H16 117.9
C18 C17 C16 115.9(7)
C18 C17 C23 119.8(7)
C16 C17 C23 124.3(8)
C17 C18 C13 123.0(7)
C17 C18 H18 118.5
C13 C18 H18 118.5
C20' C19 C21' 107.5(19)
C20' C19 C15 113.8(13)
C21' C19 C15 107.6(12)
C20' C19 C20 132.1(15)
C21' C19 C20 60.7(14)
C15 C19 C20 114.0(8)
C20' C19 C22' 117(2)
C21' C19 C22' 107.4(18)
C15 C19 C22' 103.5(12)
C20 C19 C22' 46.8(13)
C20' C19 C22 58.4(17)
C21' C19 C22 54.0(13)
C15 C19 C22 106.9(8)
C20 C19 C22 110.0(11)
C22' C19 C22 148.1(14)
C20' C19 C21 40.3(14)
C21' C19 C21 137.8(14)
C15 C19 C21 111.1(8)
C20 C19 C21 115.3(11)
C22' C19 C21 79.5(14)
C22 C19 C21 98.2(11)
C19 C20 H20A 109.5
C19 C20 H20B 109.5
C19 C20 H20C 109.5
C19 C21 H21A 109.5
C19 C21 H21B 109.5
C19 C21 H21C 109.5
C19 C22 H22A 109.5
C19 C22 H22B 109.5
C19 C22 H22C 109.5
C19 C20' H20D 109.5
C19 C20' H20E 109.5
H20D C20' H20E 109.5
C19 C20' H20F 109.5
H20D C20' H20F 109.5
H20E C20' H20F 109.5
C19 C21' H21D 109.5
C19 C21' H21E 109.5
H21D C21' H21E 109.5
C19 C21' H21F 109.5
H21D C21' H21F 109.5
H21E C21' H21F 109.5
C19 C22' H22D 109.5
C19 C22' H22E 109.5
H22D C22' H22E 109.5
C19 C22' H22F 109.5
H22D C22' H22F 109.5
H22E C22' H22F 109.5
C25 C23 C26 109.9(8)
C25 C23 C17 112.5(8)
C26 C23 C17 107.7(8)
C25 C23 C24 110.7(9)
C26 C23 C24 107.4(9)
C17 C23 C24 108.5(8)
C23 C24 H24A 109.5
C23 C24 H24B 109.5
H24A C24 H24B 109.5
C23 C24 H24C 109.5
H24A C24 H24C 109.5
H24B C24 H24C 109.5
C23 C25 H25A 109.5
C23 C25 H25B 109.5
H25A C25 H25B 109.5
C23 C25 H25C 109.5
H25A C25 H25C 109.5
H25B C25 H25C 109.5
C23 C26 H26A 109.5
C23 C26 H26B 109.5
H26A C26 H26B 109.5
C23 C26 H26C 109.5
H26A C26 H26C 109.5
H26B C26 H26C 109.5
N2 C27 C33 117.5(6)
N2 C27 C28 111.8(6)
C33 C27 C28 112.8(6)
N2 C27 H27 104.4
C33 C27 H27 104.4
C28 C27 H27 104.4
N4 C28 C29 122.5(7)
N4 C28 C27 115.3(7)
C29 C28 C27 122.0(7)
C28 C29 C30 118.5(8)
C28 C29 H29 120.8
C30 C29 H29 120.8
C31 C30 C29 116.8(8)
C31 C30 H30 121.6
C29 C30 H30 121.6
C30 C31 C32 124.0(9)
C30 C31 H31 118.0
C32 C31 H31 118.0
C31 C32 N4 121.0(9)
C31 C32 H32 119.5
N4 C32 H32 119.5
C38 C33 C34 116.6(7)
C38 C33 C27 120.6(7)
C34 C33 C27 122.8(7)
C35 C34 C33 122.0(7)
C35 C34 H34 119.0
C33 C34 H34 119.0
C36 C35 C34 117.7(7)
C36 C35 C39 120.8(7)
C34 C35 C39 121.2(7)
C35 C36 C37 124.6(8)
C35 C36 H36 117.7
C37 C36 H36 117.7
C38 C37 C36 115.3(7)
C38 C37 C43 120.4(7)
C36 C37 C43 124.3(7)
C33 C38 C37 123.6(7)
C33 C38 H38 118.2
C37 C38 H38 118.2
C41 C39 C35 112.8(8)
C41 C39 C40 106.9(9)
C35 C39 C40 110.4(8)
C41 C39 C42 106.6(8)
C35 C39 C42 111.9(8)
C40 C39 C42 108.0(9)
C39 C40 H40A 109.5
C39 C40 H40B 109.5
H40A C40 H40B 109.5
C39 C40 H40C 109.5
H40A C40 H40C 109.5
H40B C40 H40C 109.5
C39 C41 H41A 109.5
C39 C41 H41B 109.5
H41A C41 H41B 109.5
C39 C41 H41C 109.5
H41A C41 H41C 109.5
H41B C41 H41C 109.5
C39 C42 H42A 109.5
C39 C42 H42B 109.5
H42A C42 H42B 109.5
C39 C42 H42C 109.5
H42A C42 H42C 109.5
H42B C42 H42C 109.5
C37 C43 C46 113.8(7)
C37 C43 C45 111.0(8)
C46 C43 C45 107.7(8)
C37 C43 C44 109.5(7)
C46 C43 C44 108.2(8)
C45 C43 C44 106.3(8)
C43 C44 H44A 109.5
C43 C44 H44B 109.5
H44A C44 H44B 109.5
C43 C44 H44C 109.5
H44A C44 H44C 109.5
H44B C44 H44C 109.5
C43 C45 H45A 109.5
C43 C45 H45B 109.5
H45A C45 H45B 109.5
C43 C45 H45C 109.5
H45A C45 H45C 109.5
H45B C45 H45C 109.5
C43 C46 H46A 109.5
C43 C46 H46B 109.5
H46A C46 H46B 109.5
C43 C46 H46C 109.5
H46A C46 H46C 109.5
H46B C46 H46C 109.5
N1 C47 H47A 109.5
N1 C47 H47B 109.5
H47A C47 H47B 109.5
N1 C47 H47C 109.5
H47A C47 H47C 109.5
H47B C47 H47C 109.5
N2 C48 H48A 109.5
N2 C48 H48B 109.5
H48A C48 H48B 109.5
N2 C48 H48C 109.5
H48A C48 H48C 109.5
H48B C48 H48C 109.5
F1 C49 F2 106.3(9)
F1 C49 F3 105.5(10)
F2 C49 F3 107.8(9)
F1 C49 S1 112.0(8)
F2 C49 S1 113.4(9)
F3 C49 S1 111.4(8)
F6 C50 F4 105.1(16)
F6 C50 F5 127.7(19)
F4 C50 F5 104.1(16)
F6 C50 S2 101.6(13)
F4 C50 S2 111.2(14)
F5 C50 S2 106.8(13)
N5 C51 C56 112.6(6)
N5 C51 C52 114.7(6)
C56 C51 C52 108.4(6)
N5 C51 H51 106.9
C56 C51 H51 106.9
C52 C51 H51 106.9
N6 C52 C51 113.8(6)
N6 C52 C53 115.3(6)
C51 C52 C53 106.8(6)
N6 C52 H52 106.8
C51 C52 H52 106.8
C53 C52 H52 106.8
C54 C53 C52 115.0(7)
C54 C53 H53A 108.5
C52 C53 H53A 108.5
C54 C53 H53B 108.5
C52 C53 H53B 108.5
H53A C53 H53B 107.5
C53 C54 C55 110.6(7)
C53 C54 H54A 109.5
C55 C54 H54A 109.5
C53 C54 H54B 109.5
C55 C54 H54B 109.5
H54A C54 H54B 108.1
C56 C55 C54 110.4(7)
C56 C55 H55A 109.6
C54 C55 H55A 109.6
C56 C55 H55B 109.6
C54 C55 H55B 109.6
H55A C55 H55B 108.1
C55 C56 C51 114.0(7)
C55 C56 H56A 108.7
C51 C56 H56A 108.7
C55 C56 H56B 108.7
C51 C56 H56B 108.7
H56A C56 H56B 107.6
C58 C57 N5 110.5(6)
C58 C57 C63 115.7(7)
N5 C57 C63 114.9(7)
C58 C57 H57 104.8
N5 C57 H57 104.8
C63 C57 H57 104.8
N7 C58 C59 120.7(8)
N7 C58 C57 115.2(7)
C59 C58 C57 123.2(8)
C60 C59 C58 120.7(9)
C60 C59 H59 119.7
C58 C59 H59 119.7
C59 C60 C61 116.6(9)
C59 C60 H60 121.7
C61 C60 H60 121.7
C62 C61 C60 120.3(9)
C62 C61 H61 119.8
C60 C61 H61 119.8
C61 C62 N7 122.4(9)
C61 C62 H62 118.8
N7 C62 H62 118.8
C68 C63 C64 118.7(7)
C68 C63 C57 118.7(7)
C64 C63 C57 122.6(7)
C65 C64 C63 120.5(8)
C65 C64 H64 119.8
C63 C64 H64 119.8
C64 C65 C66 117.6(8)
C64 C65 C69 120.0(8)
C66 C65 C69 122.4(8)
C67 C66 C65 123.7(8)
C67 C66 H66 118.2
C65 C66 H66 118.2
C66 C67 C68 117.0(8)
C66 C67 C73 122.6(8)
C68 C67 C73 120.5(8)
C63 C68 C67 122.6(8)
C63 C68 H68 118.7
C67 C68 H68 118.7
C70 C69 C71' 62.8(16)
C70 C69 C70' 136.9(15)
C71' C69 C70' 95.8(19)
C70 C69 C65 111.3(9)
C71' C69 C65 111.3(13)
C70' C69 C65 111.4(13)
C70 C69 C72 107.5(13)
C71' C69 C72 47.3(14)
C70' C69 C72 51.4(14)
C65 C69 C72 109.2(9)
C70 C69 C71 106.7(11)
C71' C69 C71 137.4(15)
C70' C69 C71 62.8(14)
C65 C69 C71 110.8(9)
C72 C69 C71 111.3(11)
C70 C69 C72' 44.6(13)
C71' C69 C72' 107(2)
C70' C69 C72' 133.6(18)
C65 C69 C72' 97.1(12)
C72 C69 C72' 148.5(16)
C71 C69 C72' 73.2(14)
C69 C70 H70A 109.5
C69 C70 H70B 109.5
C69 C70 H70C 109.5
C69 C71 H71A 109.5
C69 C71 H71B 109.5
C69 C71 H71C 109.5
C69 C72 H72A 109.5
C69 C72 H72B 109.5
C69 C72 H72C 109.5
C69 C70' H70D 109.5
C69 C70' H70E 109.5
H70D C70' H70E 109.5
C69 C70' H70F 109.5
H70D C70' H70F 109.5
H70E C70' H70F 109.5
C69 C71' H71D 109.5
C69 C71' H71E 109.5
H71D C71' H71E 109.5
C69 C71' H71F 109.5
H71D C71' H71F 109.5
H71E C71' H71F 109.5
C69 C72' H72D 109.5
C69 C72' H72E 109.5
H72D C72' H72E 109.5
C69 C72' H72F 109.5
H72D C72' H72F 109.5
H72E C72' H72F 109.5
C74 C73 C75 112.4(10)
C74 C73 C67 115.7(9)
C75 C73 C67 108.6(8)
C74 C73 C76 106.9(9)
C75 C73 C76 106.5(10)
C67 C73 C76 106.1(8)
C73 C74 H74A 109.5
C73 C74 H74B 109.5
H74A C74 H74B 109.5
C73 C74 H74C 109.5
H74A C74 H74C 109.5
H74B C74 H74C 109.5
C73 C75 H75A 109.5
C73 C75 H75B 109.5
H75A C75 H75B 109.5
C73 C75 H75C 109.5
H75A C75 H75C 109.5
H75B C75 H75C 109.5
C73 C76 H76A 109.5
C73 C76 H76B 109.5
H76A C76 H76B 109.5
C73 C76 H76C 109.5
H76A C76 H76C 109.5
H76B C76 H76C 109.5
N6 C77 C78 112.1(6)
N6 C77 C83 115.2(7)
C78 C77 C83 114.2(7)
N6 C77 H77 104.7
C78 C77 H77 104.7
C83 C77 H77 104.7
N8 C78 C79 121.5(8)
N8 C78 C77 115.6(7)
C79 C78 C77 122.9(8)
C80 C79 C78 119.4(9)
C80 C79 H79 120.3
C78 C79 H79 120.3
C79 C80 C81 120.0(9)
C79 C80 H80 120.0
C81 C80 H80 120.0
C82 C81 C80 117.5(9)
C82 C81 H81 121.3
C80 C81 H81 121.3
N8 C82 C81 125.3(9)
N8 C82 H82 117.4
C81 C82 H82 117.4
C88 C83 C84 120.7(7)
C88 C83 C77 118.1(8)
C84 C83 C77 121.3(8)
C83 C84 C85 119.5(8)
C83 C84 H84 120.3
C85 C84 H84 120.3
C86 C85 C84 117.0(9)
C86 C85 C89 124.2(9)
C84 C85 C89 118.5(9)
C85 C86 C87 124.2(9)
C85 C86 H86 117.9
C87 C86 H86 117.9
C88 C87 C86 117.5(9)
C88 C87 C93 118.9(10)
C86 C87 C93 123.6(9)
C87 C88 C83 120.8(9)
C87 C88 H88 119.6
C83 C88 H88 119.6
C92 C89 C91 100.8(10)
C92 C89 C85 113.7(9)
C91 C89 C85 111.2(10)
C92 C89 C90 114.7(10)
C91 C89 C90 97.6(11)
C85 C89 C90 116.3(9)
C89 C90 H90A 109.5
C89 C90 H90B 109.5
H90A C90 H90B 109.5
C89 C90 H90C 109.5
H90A C90 H90C 109.5
H90B C90 H90C 109.5
C89 C91 H91A 109.5
C89 C91 H91B 109.5
H91A C91 H91B 109.5
C89 C91 H91C 109.5
H91A C91 H91C 109.5
H91B C91 H91C 109.5
C89 C92 H92A 109.5
C89 C92 H92B 109.5
H92A C92 H92B 109.5
C89 C92 H92C 109.5
H92A C92 H92C 109.5
H92B C92 H92C 109.5
C94 C93 C96 114.2(13)
C94 C93 C95 110.4(13)
C96 C93 C95 105.8(12)
C94 C93 C87 107.1(10)
C96 C93 C87 110.0(11)
C95 C93 C87 109.1(11)
C93 C94 H94A 109.5
C93 C94 H94B 109.5
H94A C94 H94B 109.5
C93 C94 H94C 109.5
H94A C94 H94C 109.5
H94B C94 H94C 109.5
C93 C95 H95A 109.5
C93 C95 H95B 109.5
H95A C95 H95B 109.5
C93 C95 H95C 109.5
H95A C95 H95C 109.5
H95B C95 H95C 109.5
C93 C96 H96A 109.5
C93 C96 H96B 109.5
H96A C96 H96B 109.5
C93 C96 H96C 109.5
H96A C96 H96C 109.5
H96B C96 H96C 109.5
N5 C97 H97A 109.5
N5 C97 H97B 109.5
H97A C97 H97B 109.5
N5 C97 H97C 109.5
H97A C97 H97C 109.5
H97B C97 H97C 109.5
N6 C98 H98A 109.5
N6 C98 H98B 109.5
H98A C98 H98B 109.5
N6 C98 H98C 109.5
H98A C98 H98C 109.5
H98B C98 H98C 109.5
F9 C99 F7 95(3)
F9 C99 F8 116(3)
F7 C99 F8 120(3)
F9 C99 S3 106(3)
F7 C99 S3 117(2)
F8 C99 S3 102(2)
F8' C99' F9' 110(4)
F8' C99' F7' 109(4)
F9' C99' F7' 125(4)
F8' C99' S3' 105(3)
F9' C99' S3' 105(2)
F7' C99' S3' 100(3)
F12 C100 F11 104(2)
F12 C100 F10 103.9(17)
F11 C100 F10 98.4(16)
F12 C100 S4 120.8(17)
F11 C100 S4 114.6(15)
F10 C100 S4 111.8(15)
O15 C102 H10F 109.5
O15 C102 H10G 109.5
H10F C102 H10G 109.5
O15 C102 H10H 109.5
H10F C102 H10H 109.5
H10G C102 H10H 109.5

loop_
_geom_bond_atom_site_label_1
_geom_bond_atom_site_label_2
_geom_bond_distance
Mn1 O1 2.142(6)
Mn1 O4 2.155(6)
Mn1 N3 2.211(7)
Mn1 N4 2.213(7)
Mn1 N1 2.320(6)
Mn1 N2 2.326(6)
Mn2 O7 2.129(7)
Mn2 O10 2.163(7)
Mn2 N8 2.221(7)
Mn2 N7 2.235(7)
Mn2 N6 2.287(6)
Mn2 N5 2.296(6)
F1 C49 1.327(12)
F2 C49 1.333(12)
F3 C49 1.336(12)
F4 C50 1.34(2)
F5 C50 1.350(18)
F6 C50 1.32(2)
F7 C99 1.35(3)
F8 C99 1.36(4)
F9 C99 1.32(4)
F7' C99' 1.37(4)
F8' C99' 1.35(7)
F9' C99' 1.36(5)
F10 C100 1.371(19)
F11 C100 1.37(2)
F12 C100 1.221(19)
N1 C47 1.490(10)
N1 C1 1.497(9)
N1 C7 1.508(10)
N2 C27 1.489(9)
N2 C2 1.494(10)
N2 C48 1.500(9)
N3 C12 1.348(10)
N3 C8 1.353(10)
N4 C28 1.355(10)
N4 C32 1.363(11)
N5 C51 1.483(10)
N5 C97 1.515(10)
N5 C57 1.527(10)
N6 C77 1.503(9)
N6 C98 1.511(10)
N6 C52 1.511(10)
N7 C58 1.338(11)
N7 C62 1.357(11)
N8 C82 1.323(11)
N8 C78 1.371(10)
O1 S1 1.443(6)
O2 S1 1.446(6)
O3 S1 1.437(7)
O4 S2 1.432(7)
O7 S3 1.408(9)
O7 S3' 1.484(13)
O5 S2 1.50(3)
O6 S2 1.332(11)
O8 S3 1.45(2)
O9 S3 1.47(5)
O5' S2 1.714(14)
O6' S2 1.371(14)
O8' S3' 1.47(3)
O9' S3' 1.44(2)
O10 H10A 0.8497
O10 H10B 0.8501
O11 S4 1.408(9)
O12 S4 1.406(13)
O13 S4 1.411(9)
O14 C101 1.44(9)
O14 H14 0.8200
O15 C102 1.44(11)
O15 H15 0.8200
S1 C49 1.753(12)
S2 C50 1.750(19)
S3 C99 1.78(4)
S3' C99' 1.77(4)
S4 C100 1.67(2)
C1 C2 1.531(10)
C1 C6 1.541(10)
C1 H1 0.9800
C2 C3 1.555(10)
C2 H2 0.9800
C3 C4 1.536(11)
C3 H3A 0.9700
C3 H3B 0.9700
C4 C5 1.521(11)
C4 H4A 0.9700
C4 H4B 0.9700
C5 C6 1.515(11)
C5 H5A 0.9700
C5 H5B 0.9700
C6 H6A 0.9700
C6 H6B 0.9700
C7 C13 1.495(11)
C7 C8 1.530(11)
C7 H7 0.9800
C8 C9 1.352(12)
C9 C10 1.356(12)
C9 H9 0.9300
C10 C11 1.392(12)
C10 H10 0.9300
C11 C12 1.342(12)
C11 H11 0.9300
C12 H12 0.9300
C13 C14 1.398(11)
C13 C18 1.406(10)
C14 C15 1.384(11)
C14 H14A 0.9300
C15 C16 1.388(11)
C15 C19 1.536(12)
C16 C17 1.383(12)
C16 H16 0.9300
C17 C18 1.375(11)
C17 C23 1.539(11)
C18 H18 0.9300
C19 C20' 1.47(3)
C19 C21' 1.53(3)
C19 C20 1.543(17)
C19 C22' 1.55(3)
C19 C22 1.590(18)
C19 C21 1.593(18)
C20 H20A 0.9600
C20 H20B 0.9600
C20 H20C 0.9600
C21 H21A 0.9600
C21 H21B 0.9600
C21 H21C 0.9600
C22 H22A 0.9600
C22 H22B 0.9600
C22 H22C 0.9600
C20' H20D 0.9600
C20' H20E 0.9600
C20' H20F 0.9600
C21' H21D 0.9600
C21' H21E 0.9600
C21' H21F 0.9600
C22' H22D 0.9600
C22' H22E 0.9600
C22' H22F 0.9600
C23 C25 1.514(14)
C23 C26 1.537(14)
C23 C24 1.551(15)
C24 H24A 0.9600
C24 H24B 0.9600
C24 H24C 0.9600
C25 H25A 0.9600
C25 H25B 0.9600
C25 H25C 0.9600
C26 H26A 0.9600
C26 H26B 0.9600
C26 H26C 0.9600
C27 C33 1.492(10)
C27 C28 1.544(11)
C27 H27 0.9800
C28 C29 1.381(11)
C29 C30 1.413(12)
C29 H29 0.9300
C30 C31 1.331(13)
C30 H30 0.9300
C31 C32 1.335(13)
C31 H31 0.9300
C32 H32 0.9300
C33 C38 1.400(10)
C33 C34 1.419(10)
C34 C35 1.398(11)
C34 H34 0.9300
C35 C36 1.361(11)
C35 C39 1.499(11)
C36 C37 1.410(11)
C36 H36 0.9300
C37 C38 1.404(10)
C37 C43 1.481(11)
C38 H38 0.9300
C39 C41 1.426(15)
C39 C40 1.512(14)
C39 C42 1.559(13)
C40 H40A 0.9600
C40 H40B 0.9600
C40 H40C 0.9600
C41 H41A 0.9600
C41 H41B 0.9600
C41 H41C 0.9600
C42 H42A 0.9600
C42 H42B 0.9600
C42 H42C 0.9600
C43 C46 1.533(12)
C43 C45 1.544(14)
C43 C44 1.570(13)
C44 H44A 0.9600
C44 H44B 0.9600
C44 H44C 0.9600
C45 H45A 0.9600
C45 H45B 0.9600
C45 H45C 0.9600
C46 H46A 0.9600
C46 H46B 0.9600
C46 H46C 0.9600
C47 H47A 0.9600
C47 H47B 0.9600
C47 H47C 0.9600
C48 H48A 0.9600
C48 H48B 0.9600
C48 H48C 0.9600
C51 C56 1.529(11)
C51 C52 1.534(10)
C51 H51 0.9800
C52 C53 1.562(11)
C52 H52 0.9800
C53 C54 1.440(12)
C53 H53A 0.9700
C53 H53B 0.9700
C54 C55 1.585(12)
C54 H54A 0.9700
C54 H54B 0.9700
C55 C56 1.486(13)
C55 H55A 0.9700
C55 H55B 0.9700
C56 H56A 0.9700
C56 H56B 0.9700
C57 C58 1.495(12)
C57 C63 1.529(11)
C57 H57 0.9800
C58 C59 1.412(12)
C59 C60 1.376(13)
C59 H59 0.9300
C60 C61 1.418(14)
C60 H60 0.9300
C61 C62 1.355(13)
C61 H61 0.9300
C62 H62 0.9300
C63 C68 1.370(11)
C63 C64 1.436(12)
C64 C65 1.392(11)
C64 H64 0.9300
C65 C66 1.405(12)
C65 C69 1.518(13)
C66 C67 1.382(13)
C66 H66 0.9300
C67 C68 1.406(11)
C67 C73 1.554(13)
C68 H68 0.9300
C69 C70 1.459(18)
C69 C71' 1.50(3)
C69 C70' 1.51(3)
C69 C72 1.524(19)
C69 C71 1.544(17)
C69 C72' 1.64(4)
C70 H70A 0.9600
C70 H70B 0.9600
C70 H70C 0.9600
C71 H71A 0.9600
C71 H71B 0.9600
C71 H71C 0.9600
C72 H72A 0.9600
C72 H72B 0.9600
C72 H72C 0.9600
C70' H70D 0.9600
C70' H70E 0.9600
C70' H70F 0.9600
C71' H71D 0.9600
C71' H71E 0.9600
C71' H71F 0.9600
C72' H72D 0.9600
C72' H72E 0.9600
C72' H72F 0.9600
C73 C74 1.476(15)
C73 C75 1.491(16)
C73 C76 1.584(15)
C74 H74A 0.9600
C74 H74B 0.9600
C74 H74C 0.9600
C75 H75A 0.9600
C75 H75B 0.9600
C75 H75C 0.9600
C76 H76A 0.9600
C76 H76B 0.9600
C76 H76C 0.9600
C77 C78 1.518(12)
C77 C83 1.534(11)
C77 H77 0.9800
C78 C79 1.385(11)
C79 C80 1.345(13)
C79 H79 0.9300
C80 C81 1.376(13)
C80 H80 0.9300
C81 C82 1.358(12)
C81 H81 0.9300
C82 H82 0.9300
C83 C88 1.403(12)
C83 C84 1.409(12)
C84 C85 1.422(12)
C84 H84 0.9300
C85 C86 1.394(14)
C85 C89 1.516(14)
C86 C87 1.397(15)
C86 H86 0.9300
C87 C88 1.389(13)
C87 C93 1.550(15)
C88 H88 0.9300
C89 C92 1.485(15)
C89 C91 1.496(17)
C89 C90 1.545(16)
C90 H90A 0.9600
C90 H90B 0.9600
C90 H90C 0.9600
C91 H91A 0.9600
C91 H91B 0.9600
C91 H91C 0.9600
C92 H92A 0.9600
C92 H92B 0.9600
C92 H92C 0.9600
C93 C94 1.492(18)
C93 C96 1.533(19)
C93 C95 1.54(2)
C94 H94A 0.9600
C94 H94B 0.9600
C94 H94C 0.9600
C95 H95A 0.9600
C95 H95B 0.9600
C95 H95C 0.9600
C96 H96A 0.9600
C96 H96B 0.9600
C96 H96C 0.9600
C97 H97A 0.9600
C97 H97B 0.9600
C97 H97C 0.9600
C98 H98A 0.9600
C98 H98B 0.9600
C98 H98C 0.9600
C101 H10C 0.9600
C101 H10D 0.9600
C101 H10E 0.9600
C102 H10F 0.9600
C102 H10G 0.9600
C102 H10H 0.9600

loop_
_geom_torsion_atom_site_label_1
_geom_torsion_atom_site_label_2
_geom_torsion_atom_site_label_3
_geom_torsion_atom_site_label_4
_geom_torsion
O1 Mn1 N1 C47 -175.2(6)
O4 Mn1 N1 C47 -58.1(5)
N3 Mn1 N1 C47 -150.4(5)
N4 Mn1 N1 C47 33.3(5)
N2 Mn1 N1 C47 106.5(5)
O1 Mn1 N1 C1 66.1(9)
O4 Mn1 N1 C1 -176.9(5)
N3 Mn1 N1 C1 90.9(5)
N4 Mn1 N1 C1 -85.5(5)
N2 Mn1 N1 C1 -12.3(5)
O1 Mn1 N1 C7 -56.6(9)
O4 Mn1 N1 C7 60.5(5)
N3 Mn1 N1 C7 -31.8(4)
N4 Mn1 N1 C7 151.9(4)
N2 Mn1 N1 C7 -134.9(5)
O1 Mn1 N2 C27 65.9(5)
O4 Mn1 N2 C27 -59.2(10)
N3 Mn1 N2 C27 154.2(4)
N4 Mn1 N2 C27 -31.7(4)
N1 Mn1 N2 C27 -132.4(5)
O1 Mn1 N2 C2 -171.4(4)
O4 Mn1 N2 C2 63.5(10)
N3 Mn1 N2 C2 -83.1(5)
N4 Mn1 N2 C2 90.9(5)
N1 Mn1 N2 C2 -9.7(4)
O1 Mn1 N2 C48 -51.2(5)
O4 Mn1 N2 C48 -176.3(8)
N3 Mn1 N2 C48 37.1(5)
N4 Mn1 N2 C48 -148.9(5)
N1 Mn1 N2 C48 110.5(5)
O1 Mn1 N3 C12 5.3(7)
O4 Mn1 N3 C12 98.8(7)
N4 Mn1 N3 C12 -138.6(17)
N1 Mn1 N3 C12 -167.0(7)
N2 Mn1 N3 C12 -90.0(7)
O1 Mn1 N3 C8 -167.7(6)
O4 Mn1 N3 C8 -74.2(6)
N4 Mn1 N3 C8 48(2)
N1 Mn1 N3 C8 20.0(5)
N2 Mn1 N3 C8 97.0(6)
O1 Mn1 N4 C28 -75.0(6)
O4 Mn1 N4 C28 -168.8(6)
N3 Mn1 N4 C28 68(2)
N1 Mn1 N4 C28 96.2(6)
N2 Mn1 N4 C28 18.5(6)
O1 Mn1 N4 C32 99.1(7)
O4 Mn1 N4 C32 5.3(7)
N3 Mn1 N4 C32 -117.4(18)
N1 Mn1 N4 C32 -89.7(7)
N2 Mn1 N4 C32 -167.4(7)
O7 Mn2 N5 C51 -174.3(5)
O10 Mn2 N5 C51 75.1(16)
N8 Mn2 N5 C51 -81.1(5)
N7 Mn2 N5 C51 90.3(5)
N6 Mn2 N5 C51 -7.6(5)
O7 Mn2 N5 C97 -51.3(5)
O10 Mn2 N5 C97 -161.9(14)
N8 Mn2 N5 C97 41.9(5)
N7 Mn2 N5 C97 -146.7(5)
N6 Mn2 N5 C97 115.4(5)
O7 Mn2 N5 C57 63.1(5)
O10 Mn2 N5 C57 -47.5(17)
N8 Mn2 N5 C57 156.4(5)
N7 Mn2 N5 C57 -32.2(5)
N6 Mn2 N5 C57 -130.1(5)
O7 Mn2 N6 C77 -64.8(12)
O10 Mn2 N6 C77 52.2(5)
N8 Mn2 N6 C77 -37.9(5)
N7 Mn2 N6 C77 147.7(5)
N5 Mn2 N6 C77 -137.3(5)
O7 Mn2 N6 C98 179(100)
O10 Mn2 N6 C98 -64.1(5)
N8 Mn2 N6 C98 -154.1(5)
N7 Mn2 N6 C98 31.4(5)
N5 Mn2 N6 C98 106.5(5)
O7 Mn2 N6 C52 57.5(12)
O10 Mn2 N6 C52 174.5(4)
N8 Mn2 N6 C52 84.4(5)
N7 Mn2 N6 C52 -90.0(5)
N5 Mn2 N6 C52 -15.0(4)
O7 Mn2 N7 C58 -81.0(6)
O10 Mn2 N7 C58 -170.0(6)
N8 Mn2 N7 C58 62.6(16)
N6 Mn2 N7 C58 91.6(6)
N5 Mn2 N7 C58 12.5(6)
O7 Mn2 N7 C62 106.0(8)
O10 Mn2 N7 C62 17.0(8)
N8 Mn2 N7 C62 -110.5(15)
N6 Mn2 N7 C62 -81.4(8)
N5 Mn2 N7 C62 -160.5(8)
O7 Mn2 N8 C82 6.3(8)
O10 Mn2 N8 C82 94.9(8)
N7 Mn2 N8 C82 -137.5(13)
N6 Mn2 N8 C82 -167.5(8)
N5 Mn2 N8 C82 -88.9(8)
O7 Mn2 N8 C78 -158.6(6)
O10 Mn2 N8 C78 -70.0(6)
N7 Mn2 N8 C78 57.7(16)
N6 Mn2 N8 C78 27.6(6)
N5 Mn2 N8 C78 106.2(6)
O4 Mn1 O1 S1 99.0(9)
N3 Mn1 O1 S1 -167.8(9)
N4 Mn1 O1 S1 7.7(10)
N1 Mn1 O1 S1 -143.8(8)
N2 Mn1 O1 S1 -67.9(9)
O1 Mn1 O4 S2 127.4(12)
N3 Mn1 O4 S2 39.8(12)
N4 Mn1 O4 S2 -133.7(12)
N1 Mn1 O4 S2 -36.1(12)
N2 Mn1 O4 S2 -107.3(13)
O10 Mn2 O7 S3 155(3)
N8 Mn2 O7 S3 -113(3)
N7 Mn2 O7 S3 60(3)
N6 Mn2 O7 S3 -87(3)
N5 Mn2 O7 S3 -17(3)
O10 Mn2 O7 S3' 65.8(8)
N8 Mn2 O7 S3' 157.9(8)
N7 Mn2 O7 S3' -28.7(8)
N6 Mn2 O7 S3' -176.2(9)
N5 Mn2 O7 S3' -105.4(8)
Mn1 O1 S1 O3 164.9(8)
Mn1 O1 S1 O2 31.7(10)
Mn1 O1 S1 C49 -81.7(10)
Mn1 O4 S2 O6 -0.5(16)
Mn1 O4 S2 O6' 48.4(18)
Mn1 O4 S2 O5 128.5(15)
Mn1 O4 S2 O5' -40.6(13)
Mn1 O4 S2 C50 -130.5(13)
S3' O7 S3 O8 94.0(14)
Mn2 O7 S3 O8 -6(4)
S3' O7 S3 O9 -125(3)
Mn2 O7 S3 O9 135(4)
S3' O7 S3 C99 -16.9(15)
Mn2 O7 S3 C99 -117(3)
S3 O7 S3' O9' -67.8(14)
Mn2 O7 S3' O9' 95.9(15)
S3 O7 S3' O8' 154.1(19)
Mn2 O7 S3' O8' -42.1(19)
S3 O7 S3' C99' 43.6(16)
Mn2 O7 S3' C99' -152.7(16)
C47 N1 C1 C2 -83.1(8)
C7 N1 C1 C2 149.1(6)
Mn1 N1 C1 C2 33.4(7)
C47 N1 C1 C6 42.3(9)
C7 N1 C1 C6 -85.5(8)
Mn1 N1 C1 C6 158.7(5)
C27 N2 C2 C1 148.2(6)
C48 N2 C2 C1 -85.4(7)
Mn1 N2 C2 C1 31.4(7)
C27 N2 C2 C3 -87.7(8)
C48 N2 C2 C3 38.8(8)
Mn1 N2 C2 C3 155.6(5)
N1 C1 C2 N2 -46.2(9)
C6 C1 C2 N2 -174.4(6)
N1 C1 C2 C3 -173.4(6)
C6 C1 C2 C3 58.5(8)
N2 C2 C3 C4 171.4(6)
C1 C2 C3 C4 -60.1(8)
C2 C3 C4 C5 58.1(9)
C3 C4 C5 C6 -54.1(9)
C4 C5 C6 C1 57.4(9)
N1 C1 C6 C5 171.0(7)
C2 C1 C6 C5 -60.4(9)
C47 N1 C7 C13 -66.5(9)
C1 N1 C7 C13 60.6(9)
Mn1 N1 C7 C13 178.2(6)
C47 N1 C7 C8 156.2(7)
C1 N1 C7 C8 -76.6(8)
Mn1 N1 C7 C8 41.0(7)
C12 N3 C8 C9 -0.5(12)
Mn1 N3 C8 C9 173.4(6)
C12 N3 C8 C7 -176.5(7)
Mn1 N3 C8 C7 -2.7(9)
C13 C7 C8 C9 16.7(11)
N1 C7 C8 C9 155.9(8)
C13 C7 C8 N3 -167.2(7)
N1 C7 C8 N3 -28.1(10)
N3 C8 C9 C10 -3.0(13)
C7 C8 C9 C10 172.8(8)
C8 C9 C10 C11 -0.2(13)
C9 C10 C11 C12 6.8(13)
C10 C11 C12 N3 -11.0(14)
C8 N3 C12 C11 7.7(12)
Mn1 N3 C12 C11 -165.3(7)
N1 C7 C13 C14 -80.7(10)
C8 C7 C13 C14 55.7(10)
N1 C7 C13 C18 100.5(9)
C8 C7 C13 C18 -123.1(8)
C18 C13 C14 C15 3.0(12)
C7 C13 C14 C15 -175.8(8)
C13 C14 C15 C16 -4.4(12)
C13 C14 C15 C19 178.5(8)
C14 C15 C16 C17 4.6(13)
C19 C15 C16 C17 -178.4(8)
C15 C16 C17 C18 -3.0(13)
C15 C16 C17 C23 176.0(8)
C16 C17 C18 C13 1.3(12)
C23 C17 C18 C13 -177.7(8)
C14 C13 C18 C17 -1.4(12)
C7 C13 C18 C17 177.4(8)
C14 C15 C19 C20' 177(2)
C16 C15 C19 C20' 0(2)
C14 C15 C19 C21' -64.1(15)
C16 C15 C19 C21' 119.0(15)
C14 C15 C19 C20 1.0(14)
C16 C15 C19 C20 -176.0(11)
C14 C15 C19 C22' 49.4(17)
C16 C15 C19 C22' -127.5(16)
C14 C15 C19 C22 -120.8(10)
C16 C15 C19 C22 62.3(11)
C14 C15 C19 C21 133.2(11)
C16 C15 C19 C21 -43.7(14)
C18 C17 C23 C25 177.4(9)
C16 C17 C23 C25 -1.5(13)
C18 C17 C23 C26 56.2(11)
C16 C17 C23 C26 -122.8(10)
C18 C17 C23 C24 -59.8(11)
C16 C17 C23 C24 121.3(10)
C2 N2 C27 C33 56.5(8)
C48 N2 C27 C33 -70.9(8)
Mn1 N2 C27 C33 174.4(5)
C2 N2 C27 C28 -76.3(8)
C48 N2 C27 C28 156.4(6)
Mn1 N2 C27 C28 41.7(7)
C32 N4 C28 C29 -0.8(12)
Mn1 N4 C28 C29 173.8(7)
C32 N4 C28 C27 -175.3(7)
Mn1 N4 C28 C27 -0.8(9)
N2 C27 C28 N4 -29.5(9)
C33 C27 C28 N4 -164.6(7)
N2 C27 C28 C29 155.9(8)
C33 C27 C28 C29 20.8(11)
N4 C28 C29 C30 -0.2(14)
C27 C28 C29 C30 174.0(8)
C28 C29 C30 C31 2.0(14)
C29 C30 C31 C32 -2.9(16)
C30 C31 C32 N4 1.9(16)
C28 N4 C32 C31 0.0(13)
Mn1 N4 C32 C31 -174.0(7)
N2 C27 C33 C38 96.5(9)
C28 C27 C33 C38 -131.2(8)
N2 C27 C33 C34 -83.8(9)
C28 C27 C33 C34 48.5(10)
C38 C33 C34 C35 0.2(12)
C27 C33 C34 C35 -179.5(8)
C33 C34 C35 C36 -3.4(13)
C33 C34 C35 C39 -177.2(8)
C34 C35 C36 C37 5.2(14)
C39 C35 C36 C37 179.0(9)
C35 C36 C37 C38 -3.5(13)
C35 C36 C37 C43 174.8(9)
C34 C33 C38 C37 1.6(12)
C27 C33 C38 C37 -178.7(8)
C36 C37 C38 C33 -0.1(12)
C43 C37 C38 C33 -178.4(8)
C36 C35 C39 C41 -81.0(11)
C34 C35 C39 C41 92.6(11)
C36 C35 C39 C40 159.5(10)
C34 C35 C39 C40 -26.9(13)
C36 C35 C39 C42 39.2(13)
C34 C35 C39 C42 -147.2(9)
C38 C37 C43 C46 -175.9(9)
C36 C37 C43 C46 5.9(13)
C38 C37 C43 C45 62.4(11)
C36 C37 C43 C45 -115.8(10)
C38 C37 C43 C44 -54.6(11)
C36 C37 C43 C44 127.2(9)
O3 S1 C49 F1 172.4(7)
O1 S1 C49 F1 52.2(9)
O2 S1 C49 F1 -66.6(9)
O3 S1 C49 F2 -67.4(9)
O1 S1 C49 F2 172.4(8)
O2 S1 C49 F2 53.6(9)
O3 S1 C49 F3 54.5(9)
O1 S1 C49 F3 -65.8(9)
O2 S1 C49 F3 175.5(8)
O6 S2 C50 F6 -75.8(14)
O6' S2 C50 F6 -121.5(14)
O4 S2 C50 F6 57.5(15)
O5 S2 C50 F6 169.4(16)
O5' S2 C50 F6 -45.0(13)
O6 S2 C50 F4 172.8(13)
O6' S2 C50 F4 127.1(14)
O4 S2 C50 F4 -54.0(16)
O5 S2 C50 F4 58.0(17)
O5' S2 C50 F4 -156.4(15)
O6 S2 C50 F5 59.8(18)
O6' S2 C50 F5 14(2)
O4 S2 C50 F5 -166.9(13)
O5 S2 C50 F5 -55.0(18)
O5' S2 C50 F5 90.6(15)
C97 N5 C51 C56 36.1(8)
C57 N5 C51 C56 -92.3(8)
Mn2 N5 C51 C56 154.5(5)
C97 N5 C51 C52 -88.4(8)
C57 N5 C51 C52 143.2(7)
Mn2 N5 C51 C52 29.9(8)
C77 N6 C52 C51 150.0(7)
C98 N6 C52 C51 -83.9(8)
Mn2 N6 C52 C51 36.0(7)
C77 N6 C52 C53 -86.1(8)
C98 N6 C52 C53 40.0(8)
Mn2 N6 C52 C53 159.9(5)
N5 C51 C52 N6 -46.7(9)
C56 C51 C52 N6 -173.4(6)
N5 C51 C52 C53 -175.1(7)
C56 C51 C52 C53 58.2(8)
N6 C52 C53 C54 172.3(6)
C51 C52 C53 C54 -60.2(9)
C52 C53 C54 C55 54.9(10)
C53 C54 C55 C56 -50.0(10)
C54 C55 C56 C51 54.0(10)
N5 C51 C56 C55 171.7(7)
C52 C51 C56 C55 -60.3(9)
C51 N5 C57 C58 -67.3(9)
C97 N5 C57 C58 162.1(7)
Mn2 N5 C57 C58 49.8(7)
C51 N5 C57 C63 65.9(9)
C97 N5 C57 C63 -64.6(9)
Mn2 N5 C57 C63 -177.0(6)
C62 N7 C58 C59 -3.7(13)
Mn2 N7 C58 C59 -177.3(7)
C62 N7 C58 C57 -173.7(8)
Mn2 N7 C58 C57 12.7(10)
N5 C57 C58 N7 -44.8(10)
C63 C57 C58 N7 -177.5(7)
N5 C57 C58 C59 145.5(8)
C63 C57 C58 C59 12.7(12)
N7 C58 C59 C60 3.9(14)
C57 C58 C59 C60 173.1(9)
C58 C59 C60 C61 -0.9(15)
C59 C60 C61 C62 -2.3(15)
C60 C61 C62 N7 2.5(16)
C58 N7 C62 C61 0.5(14)
Mn2 N7 C62 C61 173.3(8)
C58 C57 C63 C68 -127.7(8)
N5 C57 C63 C68 101.5(9)
C58 C57 C63 C64 51.2(11)
N5 C57 C63 C64 -79.6(10)
C68 C63 C64 C65 0.7(12)
C57 C63 C64 C65 -178.2(8)
C63 C64 C65 C66 -1.4(12)
C63 C64 C65 C69 176.6(8)
C64 C65 C66 C67 1.8(13)
C69 C65 C66 C67 -176.2(9)
C65 C66 C67 C68 -1.4(13)
C65 C66 C67 C73 177.5(9)
C64 C63 C68 C67 -0.3(12)
C57 C63 C68 C67 178.6(7)
C66 C67 C68 C63 0.6(13)
C73 C67 C68 C63 -178.2(8)
C64 C65 C69 C70 53.9(14)
C66 C65 C69 C70 -128.1(12)
C64 C65 C69 C71' -14(2)
C66 C65 C69 C71' 163.9(17)
C64 C65 C69 C70' -119.6(16)
C66 C65 C69 C70' 58.3(18)
C64 C65 C69 C72 -64.6(13)
C66 C65 C69 C72 113.3(12)
C64 C65 C69 C71 172.4(10)
C66 C65 C69 C71 -9.6(14)
C64 C65 C69 C72' 97.8(15)
C66 C65 C69 C72' -84.3(16)
C66 C67 C73 C74 7.7(14)
C68 C67 C73 C74 -173.5(10)
C66 C67 C73 C75 -119.8(10)
C68 C67 C73 C75 59.0(12)
C66 C67 C73 C76 126.1(10)
C68 C67 C73 C76 -55.1(12)
C98 N6 C77 C78 162.0(7)
C52 N6 C77 C78 -70.6(9)
Mn2 N6 C77 C78 45.7(7)
C98 N6 C77 C83 -65.2(9)
C52 N6 C77 C83 62.2(9)
Mn2 N6 C77 C83 178.4(6)
C82 N8 C78 C79 0.1(13)
Mn2 N8 C78 C79 167.0(7)
C82 N8 C78 C77 -176.9(8)
Mn2 N8 C78 C77 -10.0(9)
N6 C77 C78 N8 -26.1(10)
C83 C77 C78 N8 -159.3(8)
N6 C77 C78 C79 157.0(9)
C83 C77 C78 C79 23.7(12)
N8 C78 C79 C80 2.1(15)
C77 C78 C79 C80 178.9(9)
C78 C79 C80 C81 -4.0(16)
C79 C80 C81 C82 3.6(16)
C78 N8 C82 C81 -0.5(14)
Mn2 N8 C82 C81 -165.0(8)
C80 C81 C82 N8 -1.4(17)
N6 C77 C83 C88 93.0(9)
C78 C77 C83 C88 -135.2(9)
N6 C77 C83 C84 -86.8(10)
C78 C77 C83 C84 45.0(11)
C88 C83 C84 C85 -0.1(13)
C77 C83 C84 C85 179.6(8)
C83 C84 C85 C86 -4.5(13)
C83 C84 C85 C89 -178.9(9)
C84 C85 C86 C87 8.1(16)
C89 C85 C86 C87 -177.8(10)
C85 C86 C87 C88 -6.6(16)
C85 C86 C87 C93 176.2(11)
C86 C87 C88 C83 1.4(15)
C93 C87 C88 C83 178.8(10)
C84 C83 C88 C87 1.8(14)
C77 C83 C88 C87 -178.0(8)
C86 C85 C89 C92 18.2(16)
C84 C85 C89 C92 -167.9(10)
C86 C85 C89 C91 131.1(11)
C84 C85 C89 C91 -55.0(12)
C86 C85 C89 C90 -118.4(12)
C84 C85 C89 C90 55.6(14)
C88 C87 C93 C94 -66.3(15)
C86 C87 C93 C94 110.9(13)
C88 C87 C93 C96 169.0(12)
C86 C87 C93 C96 -13.8(18)
C88 C87 C93 C95 53.3(14)
C86 C87 C93 C95 -129.5(12)
O7 S3 C99 F9 45(3)
O8 S3 C99 F9 -75(2)
O9 S3 C99 F9 166(2)
O7 S3 C99 F7 150(3)
O8 S3 C99 F7 30(3)
O9 S3 C99 F7 -89(3)
O7 S3 C99 F8 -77(2)
O8 S3 C99 F8 163(2)
O9 S3 C99 F8 44(2)
O9' S3' C99' F8' 61(3)
O8' S3' C99' F8' -178(3)
O7 S3' C99' F8' -60(3)
O9' S3' C99' F9' 178(3)
O8' S3' C99' F9' -61(3)
O7 S3' C99' F9' 56(3)
O9' S3' C99' F7' -51(3)
O8' S3' C99' F7' 69(3)
O7 S3' C99' F7' -173(2)
O12 S4 C100 F12 -61(2)
O11 S4 C100 F12 -174.5(17)
O13 S4 C100 F12 64(2)
O12 S4 C100 F11 172.9(14)
O11 S4 C100 F11 59.1(16)
O13 S4 C100 F11 -62.6(16)
O12 S4 C100 F10 62.0(17)
O11 S4 C100 F10 -51.8(17)
O13 S4 C100 F10 -173.5(14)

loop_
_platon_squeeze_void_nr
_platon_squeeze_void_average_x
_platon_squeeze_void_average_y
_platon_squeeze_void_average_z
_platon_squeeze_void_volume
_platon_squeeze_void_count_electrons
_platon_squeeze_void_content
1 0.023 0.478 0.200 160 3 ' '
2 -0.023 0.978 0.300 160 3 ' '
3 0.152 0.754 0.022 28 1 ' '
4 0.139 0.927 0.219 7 0 ' '
5 0.348 0.246 0.522 28 1 ' '
6 0.477 0.522 0.700 160 3 ' '
7 0.523 0.022 0.800 160 3 ' '
8 0.361 0.073 0.719 7 0 ' '
9 0.652 0.746 0.978 28 1 ' '
10 0.639 0.573 0.781 7 0 ' '
11 0.848 0.254 0.478 28 1 ' '
12 0.861 0.427 0.281 7 0 ' '
